data_7202500
loop_
_publ_author_name
'Andr\'es E. Goeta'
'Judith A. K. Howard'
'Andrew K. Hughes'
'Dermot O'Hare'
'Royston C. B. Copley'

_publ_section_title
;
 Structural?magnetic correlations on the first dinuclear spin crossover
 d4 system
;
_journal_issue 5
_journal_name_full 'Journal of Materials Chemistry'
_journal_page_first 485
_journal_paper_doi 10.1039/b612121g
_journal_volume 17
_journal_year 2007
_chemical_formula_sum 'C20 H30 Cr2 F6 P5 Sb'
_chemical_formula_weight 765.04
_chemical_name_systematic
;
\m~2~-\h^5^,\h^5^-cyclopentaphosphole)-bis
((\h^5^-pentamethyl-cyclopentadienyl)-chromium)
hexafluoroantimonate
;
_space_group_IT_number 15
_symmetry_cell_setting monoclinic
_symmetry_space_group_name_Hall '-I 2ya'
_symmetry_space_group_name_H-M 'I 1 2/a 1'
_atom_sites_solution_hydrogens geom
_atom_sites_solution_primary direct
_atom_sites_solution_secondary difmap
_audit_creation_method SHELXL-97
_cell_angle_alpha 90.000
_cell_angle_beta 101.04(2)
_cell_angle_gamma 90.000
_cell_formula_units_Z 16
_cell_length_a 22.845(8)
_cell_length_b 21.263(7)
_cell_length_c 22.907(8)
_cell_measurement_reflns_used 24
_cell_measurement_temperature 25(1)
_cell_measurement_theta_max 15.36
_cell_measurement_theta_min 12.15
_cell_volume 10921(7)
_computing_cell_refinement 'MAD (Allibon, 1996)'
_computing_data_collection 'MAD (Allibon, 1996)'
_computing_data_reduction 'COLL5N (Lehmann & Wilson, 1987)'
_computing_molecular_graphics 'SHELXTL V6.12(Bruker, 2001)'
_computing_structure_refinement 'SHELXL-97 (Sheldrick, 1997)'
_computing_structure_solution 'SHELXS-97 (Sheldrick, 1990)'
_diffrn_ambient_temperature 25(1)
_diffrn_measured_fraction_theta_full 0.998
_diffrn_measured_fraction_theta_max 0.998
_diffrn_measurement_device_type 'Fddd 4-circle diffractometer'
_diffrn_measurement_method '\w scans'
_diffrn_radiation_monochromator graphite
_diffrn_radiation_source 'fine-focus sealed tube'
_diffrn_radiation_type MoK\a
_diffrn_radiation_wavelength 0.71073
_diffrn_reflns_av_R_equivalents 0.0282
_diffrn_reflns_av_sigmaI/netI 0.0178
_diffrn_reflns_limit_h_max 26
_diffrn_reflns_limit_h_min -27
_diffrn_reflns_limit_k_max 25
_diffrn_reflns_limit_k_min -1
_diffrn_reflns_limit_l_max 27
_diffrn_reflns_limit_l_min -1
_diffrn_reflns_number 12278
_diffrn_reflns_theta_full 25.00
_diffrn_reflns_theta_max 25.00
_diffrn_reflns_theta_min 1.15
_diffrn_standards_decay_% 0
_diffrn_standards_interval_count 146
_diffrn_standards_number 4
_exptl_absorpt_coefficient_mu 2.108
_exptl_absorpt_correction_T_max 0.539
_exptl_absorpt_correction_T_min 0.385
_exptl_absorpt_correction_type integration
_exptl_absorpt_process_details 'XPREP in SHELXTL'
_exptl_crystal_colour 'dark green'
_exptl_crystal_density_diffrn 1.861
_exptl_crystal_density_meas ?
_exptl_crystal_density_method .
_exptl_crystal_description 'irregular prism'
_exptl_crystal_F_000 6048
_exptl_crystal_size_max 0.54
_exptl_crystal_size_mid 0.48
_exptl_crystal_size_min 0.34
_refine_diff_density_max 1.710
_refine_diff_density_min -1.590
_refine_diff_density_rms 0.245
_refine_ls_extinction_method none
_refine_ls_goodness_of_fit_ref 1.035
_refine_ls_hydrogen_treatment constr
_refine_ls_matrix_type full
_refine_ls_number_parameters 614
_refine_ls_number_reflns 9623
_refine_ls_number_restraints 0
_refine_ls_restrained_S_all 1.035
_refine_ls_R_factor_all 0.0431
_refine_ls_R_factor_gt 0.0424
_refine_ls_shift/su_max 0.001
_refine_ls_shift/su_mean 0.000
_refine_ls_structure_factor_coef Fsqd
_refine_ls_weighting_details 'calc w=1/[\s^2^(Fo^2^)+(0.0772P)^2^+77.7438P] where P=(Fo^2^+2Fc^2^)/3'
_refine_ls_weighting_scheme calc
_refine_ls_wR_factor_gt 0.1124
_refine_ls_wR_factor_ref 0.1135
_reflns_number_gt 9466
_reflns_number_total 9623
_reflns_threshold_expression >2sigma(I)
_cod_data_source_file b612121g.txt
_cod_data_source_block 025k
_cod_original_cell_volume 10921(6)
_cod_original_sg_symbol_H-M I2/a
_cod_database_code 7202500

loop_
_symmetry_equiv_pos_as_xyz
'x, y, z'
'-x+1/2, y, -z'
'x+1/2, y+1/2, z+1/2'
'-x+1, y+1/2, -z+1/2'
'-x, -y, -z'
'x-1/2, -y, z'
'-x+1/2, -y+1/2, -z+1/2'
'x, -y+1/2, z+1/2'

loop_
_atom_site_label
_atom_site_type_symbol
_atom_site_fract_x
_atom_site_fract_y
_atom_site_fract_z
_atom_site_U_iso_or_equiv
_atom_site_adp_type
_atom_site_occupancy
_atom_site_symmetry_multiplicity
_atom_site_calc_flag
_atom_site_refinement_flags
_atom_site_disorder_assembly
_atom_site_disorder_group
Sb1 Sb 0.138710(17) 0.868720(18) 0.383837(17) 0.01756(10) Uani 1 1 d . . .
F1 F 0.09743(15) 0.80761(17) 0.33204(16) 0.0249(8) Uani 1 1 d . . .
F2 F 0.09062(16) 0.93185(16) 0.34105(16) 0.0246(7) Uani 1 1 d . . .
F3 F 0.08335(15) 0.86014(17) 0.43458(16) 0.0239(7) Uani 1 1 d . . .
F4 F 0.18498(14) 0.80476(16) 0.42705(15) 0.0224(7) Uani 1 1 d . . .
F5 F 0.19501(16) 0.87684(16) 0.33422(17) 0.0241(8) Uani 1 1 d . . .
F6 F 0.17996(15) 0.93051(16) 0.43435(15) 0.0233(7) Uani 1 1 d . . .
Sb2 Sb 0.136316(17) 0.127311(18) 0.117144(18) 0.01728(10) Uani 1 1 d . . .
F7 F 0.12341(17) 0.05047(18) 0.15211(17) 0.0334(9) Uani 1 1 d . . .
F8 F 0.07133(15) 0.16343(18) 0.14344(16) 0.0278(8) Uani 1 1 d . . .
F9 F 0.08549(15) 0.10177(18) 0.04624(15) 0.0263(8) Uani 1 1 d . . .
F10 F 0.20194(15) 0.09352(18) 0.08941(16) 0.0268(8) Uani 1 1 d . . .
F11 F 0.18725(15) 0.15293(17) 0.18759(15) 0.0249(7) Uani 1 1 d . . .
F12 F 0.15011(16) 0.20429(18) 0.08144(17) 0.0298(8) Uani 1 1 d . . .
C1 C -0.1129(2) 0.3107(3) 0.4475(3) 0.0181(11) Uani 1 1 d . . .
C2 C -0.1420(2) 0.2685(3) 0.4031(3) 0.0182(11) Uani 1 1 d . . .
C3 C -0.1411(2) 0.2956(3) 0.3461(3) 0.0194(12) Uani 1 1 d . . .
C4 C -0.1115(2) 0.3555(3) 0.3552(3) 0.0179(11) Uani 1 1 d . . .
C5 C -0.0944(2) 0.3647(3) 0.4177(3) 0.0183(12) Uani 1 1 d . . .
C6 C -0.1060(3) 0.3033(3) 0.5134(3) 0.0224(12) Uani 1 1 d . . .
H6A H -0.1400 0.3229 0.5267 0.034 Uiso 1 1 calc R . .
H6B H -0.0690 0.3237 0.5331 0.034 Uiso 1 1 calc R . .
H6C H -0.1045 0.2585 0.5235 0.034 Uiso 1 1 calc R . .
C7 C -0.1708(2) 0.2075(3) 0.4146(3) 0.0196(11) Uani 1 1 d . . .
H7A H -0.2124 0.2152 0.4178 0.029 Uiso 1 1 calc R . .
H7B H -0.1493 0.1891 0.4518 0.029 Uiso 1 1 calc R . .
H7C H -0.1696 0.1784 0.3816 0.029 Uiso 1 1 calc R . .
C8 C -0.1678(3) 0.2687(3) 0.2866(3) 0.0221(12) Uani 1 1 d . . .
H8A H -0.2059 0.2896 0.2713 0.033 Uiso 1 1 calc R . .
H8B H -0.1744 0.2235 0.2905 0.033 Uiso 1 1 calc R . .
H8C H -0.1406 0.2755 0.2589 0.033 Uiso 1 1 calc R . .
C9 C -0.1039(3) 0.4012(3) 0.3076(3) 0.0208(12) Uani 1 1 d . . .
H9A H -0.1361 0.4322 0.3026 0.031 Uiso 1 1 calc R . .
H9B H -0.1051 0.3786 0.2701 0.031 Uiso 1 1 calc R . .
H9C H -0.0654 0.4226 0.3189 0.031 Uiso 1 1 calc R . .
C10 C -0.0672(3) 0.4233(3) 0.4488(3) 0.0184(11) Uani 1 1 d . . .
H10A H -0.0937 0.4402 0.4739 0.028 Uiso 1 1 calc R . .
H10B H -0.0617 0.4548 0.4191 0.028 Uiso 1 1 calc R . .
H10C H -0.0285 0.4130 0.4735 0.028 Uiso 1 1 calc R . .
Cr1 Cr -0.04858(4) 0.27961(4) 0.39253(4) 0.01603(19) Uani 1 1 d . . .
P1 P 0.03494(7) 0.26901(8) 0.47196(7) 0.0258(3) Uani 1 1 d . . .
P2 P -0.01395(7) 0.18214(8) 0.43771(8) 0.0247(3) Uani 1 1 d . . .
P3 P -0.03324(7) 0.18709(8) 0.33903(8) 0.0235(3) Uani 1 1 d . . .
P4 P 0.00310(7) 0.27721(8) 0.31152(7) 0.0238(3) Uani 1 1 d . . .
P5 P 0.04523(7) 0.32772(8) 0.39403(8) 0.0247(3) Uani 1 1 d . . .
Cr2 Cr 0.06324(4) 0.21798(4) 0.38895(4) 0.01614(19) Uani 1 1 d . . .
C11 C 0.1466(2) 0.1773(3) 0.4400(3) 0.0164(11) Uani 1 1 d . . .
C12 C 0.1158(2) 0.1300(3) 0.4009(3) 0.0170(11) Uani 1 1 d . . .
C13 C 0.1127(2) 0.1521(3) 0.3412(3) 0.0193(12) Uani 1 1 d . . .
C14 C 0.1403(2) 0.2121(3) 0.3437(3) 0.0183(12) Uani 1 1 d . . .
C15 C 0.1616(2) 0.2280(3) 0.4049(3) 0.0171(11) Uani 1 1 d . . .
C16 C 0.1627(3) 0.1709(3) 0.5061(3) 0.0217(12) Uani 1 1 d . . .
H16A H 0.2003 0.1477 0.5168 0.033 Uiso 1 1 calc R . .
H16B H 0.1310 0.1482 0.5205 0.033 Uiso 1 1 calc R . .
H16C H 0.1674 0.2128 0.5242 0.033 Uiso 1 1 calc R . .
C17 C 0.0954(3) 0.0670(3) 0.4189(3) 0.0219(12) Uani 1 1 d . . .
H17A H 0.1273 0.0361 0.4195 0.033 Uiso 1 1 calc R . .
H17B H 0.0600 0.0538 0.3903 0.033 Uiso 1 1 calc R . .
H17C H 0.0856 0.0701 0.4586 0.033 Uiso 1 1 calc R . .
C18 C 0.0884(3) 0.1155(3) 0.2856(3) 0.0219(12) Uani 1 1 d . . .
H18A H 0.1206 0.0911 0.2738 0.033 Uiso 1 1 calc R . .
H18B H 0.0717 0.1446 0.2536 0.033 Uiso 1 1 calc R . .
H18C H 0.0571 0.0869 0.2933 0.033 Uiso 1 1 calc R . .
C19 C 0.1494(3) 0.2502(3) 0.2917(3) 0.0211(12) Uani 1 1 d . . .
H19A H 0.1914 0.2482 0.2881 0.032 Uiso 1 1 calc R . .
H19B H 0.1383 0.2940 0.2974 0.032 Uiso 1 1 calc R . .
H19C H 0.1244 0.2335 0.2555 0.032 Uiso 1 1 calc R . .
C20 C 0.1955(3) 0.2862(3) 0.4272(3) 0.0216(12) Uani 1 1 d . . .
H20A H 0.2384 0.2783 0.4314 0.032 Uiso 1 1 calc R . .
H20B H 0.1865 0.2979 0.4659 0.032 Uiso 1 1 calc R . .
H20C H 0.1839 0.3206 0.3988 0.032 Uiso 1 1 calc R . .
C21 C 0.1077(3) 0.3849(3) 0.1332(3) 0.0188(12) Uani 1 1 d . . .
C22 C 0.1714(3) 0.3821(3) 0.1462(3) 0.0172(12) Uani 1 1 d . . .
C23 C 0.1934(3) 0.4384(3) 0.1245(3) 0.0207(12) Uani 1 1 d . . .
C24 C 0.1445(3) 0.4762(3) 0.0977(3) 0.0201(12) Uani 1 1 d . . .
C25 C 0.0913(3) 0.4432(3) 0.1031(3) 0.0199(12) Uani 1 1 d . . .
C26 C 0.0650(3) 0.3350(3) 0.1441(3) 0.0223(12) Uani 1 1 d . . .
H26A H 0.0564 0.3070 0.1096 0.033 Uiso 1 1 calc R . .
H26B H 0.0279 0.3546 0.1505 0.033 Uiso 1 1 calc R . .
H26C H 0.0827 0.3107 0.1794 0.033 Uiso 1 1 calc R . .
C27 C 0.2083(3) 0.3275(3) 0.1727(3) 0.0218(12) Uani 1 1 d . . .
H27A H 0.2264 0.3072 0.1421 0.033 Uiso 1 1 calc R . .
H27B H 0.1829 0.2972 0.1883 0.033 Uiso 1 1 calc R . .
H27C H 0.2397 0.3422 0.2051 0.033 Uiso 1 1 calc R . .
C28 C 0.2585(3) 0.4518(3) 0.1247(3) 0.0245(13) Uani 1 1 d . . .
H28A H 0.2688 0.4364 0.0876 0.037 Uiso 1 1 calc R . .
H28B H 0.2833 0.4304 0.1585 0.037 Uiso 1 1 calc R . .
H28C H 0.2656 0.4972 0.1280 0.037 Uiso 1 1 calc R . .
C29 C 0.1485(3) 0.5375(3) 0.0657(3) 0.0228(12) Uani 1 1 d . . .
H29A H 0.1489 0.5292 0.0237 0.034 Uiso 1 1 calc R . .
H29B H 0.1852 0.5595 0.0838 0.034 Uiso 1 1 calc R . .
H29C H 0.1140 0.5638 0.0688 0.034 Uiso 1 1 calc R . .
C30 C 0.0288(3) 0.4643(3) 0.0786(3) 0.0216(12) Uani 1 1 d . . .
H30A H 0.0147 0.4443 0.0400 0.032 Uiso 1 1 calc R . .
H30B H 0.0280 0.5101 0.0738 0.032 Uiso 1 1 calc R . .
H30C H 0.0027 0.4522 0.1062 0.032 Uiso 1 1 calc R . .
Cr3 Cr 0.14313(4) 0.46403(4) 0.19309(4) 0.0180(2) Uani 1 1 d . . .
P6 P 0.08599(7) 0.44289(7) 0.27000(7) 0.0206(3) Uani 1 1 d . . .
P7 P 0.18294(7) 0.42916(7) 0.29518(7) 0.0197(3) Uani 1 1 d . . .
P8 P 0.22715(7) 0.50915(7) 0.26137(7) 0.0210(3) Uani 1 1 d . . .
P9 P 0.15753(7) 0.57470(7) 0.21830(7) 0.0204(3) Uani 1 1 d . . .
P10 P 0.06986(7) 0.53292(7) 0.22276(7) 0.0198(3) Uani 1 1 d . . .
Cr4 Cr 0.14543(4) 0.53278(4) 0.31324(4) 0.0179(2) Uani 1 1 d . . .
C31 C 0.0962(3) 0.5523(3) 0.3846(3) 0.0186(12) Uani 1 1 d . . .
C32 C 0.1522(3) 0.5239(3) 0.4100(3) 0.0180(11) Uani 1 1 d . . .
C33 C 0.1983(3) 0.5653(3) 0.3991(3) 0.0194(12) Uani 1 1 d . . .
C34 C 0.1709(3) 0.6183(3) 0.3671(3) 0.0194(12) Uani 1 1 d . . .
C35 C 0.1075(3) 0.6101(3) 0.3584(3) 0.0183(11) Uani 1 1 d . . .
C36 C 0.0358(3) 0.5263(3) 0.3871(3) 0.0218(12) Uani 1 1 d . . .
H36A H 0.0210 0.5454 0.4204 0.033 Uiso 1 1 calc R . .
H36B H 0.0386 0.4806 0.3927 0.033 Uiso 1 1 calc R . .
H36C H 0.0082 0.5358 0.3498 0.033 Uiso 1 1 calc R . .
C37 C 0.1610(3) 0.4633(3) 0.4441(3) 0.0213(12) Uani 1 1 d . . .
H37A H 0.1539 0.4702 0.4844 0.032 Uiso 1 1 calc R . .
H37B H 0.2019 0.4483 0.4460 0.032 Uiso 1 1 calc R . .
H37C H 0.1328 0.4318 0.4240 0.032 Uiso 1 1 calc R . .
C38 C 0.2645(2) 0.5567(3) 0.4196(3) 0.0221(12) Uani 1 1 d . . .
H38A H 0.2775 0.5789 0.4573 0.033 Uiso 1 1 calc R . .
H38B H 0.2855 0.5737 0.3896 0.033 Uiso 1 1 calc R . .
H38C H 0.2736 0.5118 0.4252 0.033 Uiso 1 1 calc R . .
C39 C 0.2032(3) 0.6751(3) 0.3503(3) 0.0224(12) Uani 1 1 d . . .
H39A H 0.2116 0.7040 0.3842 0.034 Uiso 1 1 calc R . .
H39B H 0.1782 0.6963 0.3165 0.034 Uiso 1 1 calc R . .
H39C H 0.2407 0.6619 0.3393 0.034 Uiso 1 1 calc R . .
C40 C 0.0622(3) 0.6574(3) 0.3294(3) 0.0226(12) Uani 1 1 d . . .
H40A H 0.0515 0.6852 0.3599 0.034 Uiso 1 1 calc R . .
H40B H 0.0265 0.6354 0.3088 0.034 Uiso 1 1 calc R . .
H40C H 0.0791 0.6824 0.3008 0.034 Uiso 1 1 calc R . .

loop_
_atom_site_aniso_label
_atom_site_aniso_U_11
_atom_site_aniso_U_22
_atom_site_aniso_U_33
_atom_site_aniso_U_23
_atom_site_aniso_U_13
_atom_site_aniso_U_12
Sb1 0.0136(2) 0.01963(18) 0.0191(2) -0.00085(15) 0.00212(14) 0.00017(14)
F1 0.0217(17) 0.0262(18) 0.0252(18) -0.0087(15) 0.0006(14) -0.0035(14)
F2 0.0257(18) 0.0235(17) 0.0228(18) 0.0037(14) 0.0001(14) 0.0097(15)
F3 0.0195(17) 0.0276(17) 0.0264(18) 0.0010(15) 0.0089(14) 0.0031(14)
F4 0.0151(16) 0.0247(17) 0.0268(18) 0.0092(15) 0.0029(14) 0.0066(14)
F5 0.0188(17) 0.030(2) 0.0255(19) -0.0028(14) 0.0107(15) -0.0012(14)
F6 0.0242(18) 0.0228(17) 0.0224(18) -0.0063(14) 0.0031(14) -0.0057(14)
Sb2 0.0125(2) 0.01957(18) 0.0192(2) -0.00066(14) 0.00158(13) -0.00018(14)
F7 0.036(2) 0.031(2) 0.032(2) 0.0045(16) 0.0029(17) -0.0033(17)
F8 0.0179(17) 0.038(2) 0.0285(19) -0.0036(16) 0.0078(14) 0.0060(15)
F9 0.0214(18) 0.0318(19) 0.0236(18) -0.0049(16) -0.0011(14) -0.0029(15)
F10 0.0175(17) 0.035(2) 0.0279(19) -0.0071(16) 0.0036(14) 0.0068(15)
F11 0.0210(17) 0.0298(19) 0.0222(17) -0.0056(14) 0.0000(14) 0.0004(14)
F12 0.0248(19) 0.032(2) 0.030(2) 0.0044(16) 0.0009(16) -0.0029(15)
C1 0.013(3) 0.021(3) 0.019(3) 0.000(2) 0.002(2) 0.002(2)
C2 0.012(3) 0.019(3) 0.022(3) 0.000(2) 0.001(2) 0.003(2)
C3 0.006(2) 0.028(3) 0.023(3) -0.003(2) -0.002(2) 0.001(2)
C4 0.008(2) 0.022(3) 0.023(3) 0.002(2) 0.001(2) 0.002(2)
C5 0.009(2) 0.025(3) 0.022(3) 0.000(2) 0.006(2) 0.006(2)
C6 0.021(3) 0.026(3) 0.020(3) 0.001(2) 0.005(2) 0.002(2)
C7 0.013(3) 0.023(3) 0.022(3) -0.001(2) 0.001(2) -0.003(2)
C8 0.019(3) 0.023(3) 0.022(3) -0.005(2) -0.002(2) -0.003(2)
C9 0.014(3) 0.028(3) 0.019(3) 0.001(2) 0.001(2) 0.000(2)
C10 0.016(3) 0.020(3) 0.018(3) -0.001(2) 0.001(2) -0.001(2)
Cr1 0.0103(4) 0.0186(4) 0.0184(5) -0.0006(3) 0.0011(3) -0.0007(3)
P1 0.0176(7) 0.0366(9) 0.0214(8) -0.0057(7) -0.0006(6) 0.0060(6)
P2 0.0182(7) 0.0279(8) 0.0291(8) 0.0054(7) 0.0068(6) 0.0033(6)
P3 0.0138(7) 0.0248(8) 0.0301(8) -0.0080(6) -0.0006(6) 0.0003(6)
P4 0.0181(7) 0.0316(8) 0.0217(8) 0.0034(6) 0.0042(6) 0.0047(6)
P5 0.0139(7) 0.0219(8) 0.0380(9) -0.0034(7) 0.0041(6) -0.0018(6)
Cr2 0.0103(4) 0.0188(4) 0.0184(5) -0.0006(3) 0.0003(3) 0.0002(3)
C11 0.008(2) 0.023(3) 0.018(3) 0.003(2) 0.004(2) 0.005(2)
C12 0.010(3) 0.016(3) 0.023(3) 0.000(2) -0.001(2) 0.003(2)
C13 0.012(3) 0.019(3) 0.026(3) 0.005(2) 0.003(2) 0.004(2)
C14 0.008(2) 0.025(3) 0.020(3) -0.002(2) 0.000(2) 0.003(2)
C15 0.012(3) 0.019(3) 0.019(3) 0.002(2) 0.000(2) 0.003(2)
C16 0.020(3) 0.028(3) 0.015(3) 0.001(2) -0.002(2) 0.001(2)
C17 0.018(3) 0.017(3) 0.031(3) -0.001(2) 0.008(2) -0.003(2)
C18 0.014(3) 0.029(3) 0.022(3) -0.005(2) 0.001(2) 0.000(2)
C19 0.017(3) 0.025(3) 0.021(3) 0.004(2) 0.002(2) 0.003(2)
C20 0.016(3) 0.025(3) 0.023(3) -0.001(2) 0.000(2) 0.001(2)
C21 0.012(3) 0.021(3) 0.022(3) 0.001(2) 0.000(2) 0.001(2)
C22 0.013(3) 0.023(3) 0.015(3) -0.003(2) 0.003(2) 0.000(2)
C23 0.019(3) 0.023(3) 0.021(3) -0.002(2) 0.006(2) -0.001(2)
C24 0.014(3) 0.027(3) 0.020(3) 0.005(2) 0.005(2) 0.000(2)
C25 0.017(3) 0.022(3) 0.021(3) -0.002(2) 0.002(2) 0.001(2)
C26 0.013(3) 0.025(3) 0.028(3) 0.000(2) 0.000(2) -0.004(2)
C27 0.017(3) 0.022(3) 0.024(3) 0.001(2) -0.001(2) -0.001(2)
C28 0.015(3) 0.031(3) 0.030(3) 0.000(3) 0.009(2) -0.001(2)
C29 0.025(3) 0.019(3) 0.025(3) 0.000(2) 0.006(2) 0.000(2)
C30 0.019(3) 0.028(3) 0.017(3) 0.003(2) 0.001(2) 0.002(2)
Cr3 0.0113(4) 0.0207(5) 0.0214(5) 0.0036(4) 0.0014(4) 0.0018(3)
P6 0.0177(7) 0.0244(8) 0.0196(7) -0.0030(6) 0.0036(6) -0.0038(6)
P7 0.0189(7) 0.0210(7) 0.0182(7) 0.0008(6) 0.0010(6) 0.0014(6)
P8 0.0148(7) 0.0265(8) 0.0212(7) -0.0027(6) 0.0025(6) -0.0014(6)
P9 0.0222(7) 0.0201(7) 0.0185(7) 0.0009(6) 0.0031(6) -0.0006(6)
P10 0.0155(7) 0.0229(8) 0.0195(7) -0.0018(6) -0.0005(6) 0.0032(6)
Cr4 0.0114(4) 0.0205(5) 0.0208(5) 0.0024(4) 0.0002(4) 0.0001(3)
C31 0.015(3) 0.020(3) 0.020(3) 0.000(2) 0.002(2) 0.000(2)
C32 0.018(3) 0.019(3) 0.016(3) -0.002(2) 0.000(2) -0.004(2)
C33 0.015(3) 0.025(3) 0.018(3) -0.004(2) 0.004(2) -0.006(2)
C34 0.015(3) 0.022(3) 0.020(3) 0.001(2) 0.002(2) -0.003(2)
C35 0.013(3) 0.024(3) 0.017(3) -0.003(2) 0.002(2) -0.003(2)
C36 0.018(3) 0.023(3) 0.024(3) 0.003(2) 0.004(2) 0.001(2)
C37 0.017(3) 0.021(3) 0.024(3) 0.002(2) -0.001(2) 0.002(2)
C38 0.013(3) 0.026(3) 0.024(3) 0.001(2) -0.003(2) 0.002(2)
C39 0.020(3) 0.020(3) 0.027(3) 0.002(2) 0.003(2) -0.001(2)
C40 0.020(3) 0.026(3) 0.021(3) -0.001(2) 0.004(2) 0.006(2)

loop_
_atom_type_symbol
_atom_type_description
_atom_type_scat_dispersion_real
_atom_type_scat_dispersion_imag
_atom_type_scat_source
C C 0.0033 0.0016 'International Tables Vol C Tables 4.2.6.8 and 6.1.1.4'
H H 0.0000 0.0000 'International Tables Vol C Tables 4.2.6.8 and 6.1.1.4'
F F 0.0171 0.0103 'International Tables Vol C Tables 4.2.6.8 and 6.1.1.4'
P P 0.1023 0.0942 'International Tables Vol C Tables 4.2.6.8 and 6.1.1.4'
Cr Cr 0.3209 0.6236 'International Tables Vol C Tables 4.2.6.8 and 6.1.1.4'
Sb Sb -0.5866 1.5461 'International Tables Vol C Tables 4.2.6.8 and 6.1.1.4'

loop_
_geom_angle_atom_site_label_1
_geom_angle_atom_site_label_2
_geom_angle_atom_site_label_3
_geom_angle
_geom_angle_site_symmetry_1
_geom_angle_site_symmetry_3
_geom_angle_publ_flag
F6 Sb1 F5 89.29(16) . . ?
F6 Sb1 F4 90.95(15) . . ?
F5 Sb1 F4 90.22(15) . . ?
F6 Sb1 F3 90.25(16) . . ?
F5 Sb1 F3 179.03(15) . . ?
F4 Sb1 F3 88.93(15) . . ?
F6 Sb1 F2 89.76(15) . . ?
F5 Sb1 F2 91.05(16) . . ?
F4 Sb1 F2 178.55(16) . . ?
F3 Sb1 F2 89.80(16) . . ?
F6 Sb1 F1 179.02(16) . . ?
F5 Sb1 F1 90.02(16) . . ?
F4 Sb1 F1 89.76(16) . . ?
F3 Sb1 F1 90.44(16) . . ?
F2 Sb1 F1 89.55(15) . . ?
F7 Sb2 F8 91.20(17) . . ?
F7 Sb2 F10 90.70(17) . . ?
F8 Sb2 F10 178.10(17) . . ?
F7 Sb2 F11 90.45(17) . . ?
F8 Sb2 F11 90.20(16) . . ?
F10 Sb2 F11 89.91(15) . . ?
F7 Sb2 F12 179.25(18) . . ?
F8 Sb2 F12 89.55(17) . . ?
F10 Sb2 F12 88.56(16) . . ?
F11 Sb2 F12 89.62(16) . . ?
F7 Sb2 F9 89.76(17) . . ?
F8 Sb2 F9 89.99(16) . . ?
F10 Sb2 F9 89.89(16) . . ?
F11 Sb2 F9 179.71(18) . . ?
F12 Sb2 F9 90.16(16) . . ?
C2 C1 C5 107.7(5) . . ?
C2 C1 C6 126.9(5) . . ?
C5 C1 C6 125.3(5) . . ?
C2 C1 Cr1 71.0(3) . . ?
C5 C1 Cr1 71.4(3) . . ?
C6 C1 Cr1 126.1(4) . . ?
C1 C2 C3 108.1(5) . . ?
C1 C2 C7 125.5(5) . . ?
C3 C2 C7 126.3(5) . . ?
C1 C2 Cr1 71.4(3) . . ?
C3 C2 Cr1 70.9(3) . . ?
C7 C2 Cr1 125.3(4) . . ?
C2 C3 C4 108.3(5) . . ?
C2 C3 C8 127.1(5) . . ?
C4 C3 C8 124.6(6) . . ?
C2 C3 Cr1 71.2(3) . . ?
C4 C3 Cr1 71.7(3) . . ?
C8 C3 Cr1 124.6(4) . . ?
C5 C4 C3 107.3(5) . . ?
C5 C4 C9 126.6(5) . . ?
C3 C4 C9 125.9(5) . . ?
C5 C4 Cr1 71.4(3) . . ?
C3 C4 Cr1 70.3(3) . . ?
C9 C4 Cr1 126.6(4) . . ?
C4 C5 C1 108.6(5) . . ?
C4 C5 C10 126.6(5) . . ?
C1 C5 C10 124.5(5) . . ?
C4 C5 Cr1 71.3(3) . . ?
C1 C5 Cr1 70.7(3) . . ?
C10 C5 Cr1 128.5(4) . . ?
C1 C6 H6A 109.5 . . ?
C1 C6 H6B 109.5 . . ?
H6A C6 H6B 109.5 . . ?
C1 C6 H6C 109.5 . . ?
H6A C6 H6C 109.5 . . ?
H6B C6 H6C 109.5 . . ?
C2 C7 H7A 109.5 . . ?
C2 C7 H7B 109.5 . . ?
H7A C7 H7B 109.5 . . ?
C2 C7 H7C 109.5 . . ?
H7A C7 H7C 109.5 . . ?
H7B C7 H7C 109.5 . . ?
C3 C8 H8A 109.5 . . ?
C3 C8 H8B 109.5 . . ?
H8A C8 H8B 109.5 . . ?
C3 C8 H8C 109.5 . . ?
H8A C8 H8C 109.5 . . ?
H8B C8 H8C 109.5 . . ?
C4 C9 H9A 109.5 . . ?
C4 C9 H9B 109.5 . . ?
H9A C9 H9B 109.5 . . ?
C4 C9 H9C 109.5 . . ?
H9A C9 H9C 109.5 . . ?
H9B C9 H9C 109.5 . . ?
C5 C10 H10A 109.5 . . ?
C5 C10 H10B 109.5 . . ?
H10A C10 H10B 109.5 . . ?
C5 C10 H10C 109.5 . . ?
H10A C10 H10C 109.5 . . ?
H10B C10 H10C 109.5 . . ?
C3 Cr1 C2 37.9(2) . . ?
C3 Cr1 C1 63.1(2) . . ?
C2 Cr1 C1 37.6(2) . . ?
C3 Cr1 C4 38.0(2) . . ?
C2 Cr1 C4 63.4(2) . . ?
C1 Cr1 C4 63.3(2) . . ?
C3 Cr1 C5 62.8(2) . . ?
C2 Cr1 C5 62.9(2) . . ?
C1 Cr1 C5 37.9(2) . . ?
C4 Cr1 C5 37.4(2) . . ?
C3 Cr1 P5 136.21(17) . . ?
C2 Cr1 P5 159.41(16) . . ?
C1 Cr1 P5 124.10(16) . . ?
C4 Cr1 P5 102.04(15) . . ?
C5 Cr1 P5 96.59(16) . . ?
C3 Cr1 P3 95.81(17) . . ?
C2 Cr1 P3 102.06(16) . . ?
C1 Cr1 P3 136.06(16) . . ?
C4 Cr1 P3 123.44(16) . . ?
C5 Cr1 P3 158.52(16) . . ?
P5 Cr1 P3 98.19(7) . . ?
C3 Cr1 P1 159.67(17) . . ?
C2 Cr1 P1 123.81(17) . . ?
C1 Cr1 P1 96.66(16) . . ?
C4 Cr1 P1 136.69(16) . . ?
C5 Cr1 P1 103.16(16) . . ?
P5 Cr1 P1 55.92(7) . . ?
P3 Cr1 P1 98.03(7) . . ?
C3 Cr1 P2 123.50(17) . . ?
C2 Cr1 P2 96.14(16) . . ?
C1 Cr1 P2 102.38(16) . . ?
C4 Cr1 P2 159.38(15) . . ?
C5 Cr1 P2 136.85(17) . . ?
P5 Cr1 P2 98.34(7) . . ?
P3 Cr1 P2 55.61(7) . . ?
P1 Cr1 P2 55.61(7) . . ?
C3 Cr1 P4 101.53(17) . . ?
C2 Cr1 P4 135.81(17) . . ?
C1 Cr1 P4 158.75(16) . . ?
C4 Cr1 P4 95.53(15) . . ?
C5 Cr1 P4 123.23(17) . . ?
P5 Cr1 P4 55.86(6) . . ?
P3 Cr1 P4 55.75(6) . . ?
P1 Cr1 P4 98.56(7) . . ?
P2 Cr1 P4 98.44(7) . . ?
C3 Cr1 Cr2 145.99(16) . . ?
C2 Cr1 Cr2 146.58(15) . . ?
C1 Cr1 Cr2 147.17(16) . . ?
C4 Cr1 Cr2 146.11(15) . . ?
C5 Cr1 Cr2 147.26(16) . . ?
P5 Cr1 Cr2 52.65(5) . . ?
P3 Cr1 Cr2 52.51(5) . . ?
P1 Cr1 Cr2 52.75(5) . . ?
P2 Cr1 Cr2 52.80(5) . . ?
P4 Cr1 Cr2 52.77(5) . . ?
P2 P1 P5 107.82(9) . . ?
P2 P1 Cr1 62.23(7) . . ?
P5 P1 Cr1 61.76(6) . . ?
P2 P1 Cr2 62.28(7) . . ?
P5 P1 Cr2 61.93(7) . . ?
Cr1 P1 Cr2 74.56(6) . . ?
P3 P2 P1 107.95(9) . . ?
P3 P2 Cr1 62.11(7) . . ?
P1 P2 Cr1 62.17(7) . . ?
P3 P2 Cr2 61.88(6) . . ?
P1 P2 Cr2 62.17(7) . . ?
Cr1 P2 Cr2 74.49(6) . . ?
P2 P3 P4 108.47(9) . . ?
P2 P3 Cr2 62.47(6) . . ?
P4 P3 Cr2 62.35(6) . . ?
P2 P3 Cr1 62.29(7) . . ?
P4 P3 Cr1 62.22(7) . . ?
Cr2 P3 Cr1 74.80(6) . . ?
P5 P4 P3 107.39(9) . . ?
P5 P4 Cr1 61.74(7) . . ?
P3 P4 Cr1 62.02(6) . . ?
P5 P4 Cr2 61.93(7) . . ?
P3 P4 Cr2 61.83(7) . . ?
Cr1 P4 Cr2 74.50(6) . . ?
P4 P5 P1 108.37(9) . . ?
P4 P5 Cr1 62.39(6) . . ?
P1 P5 Cr1 62.33(6) . . ?
P4 P5 Cr2 62.31(7) . . ?
P1 P5 Cr2 62.27(7) . . ?
Cr1 P5 Cr2 74.92(6) . . ?
C12 Cr2 C14 63.1(2) . . ?
C12 Cr2 C11 37.9(2) . . ?
C14 Cr2 C11 62.8(2) . . ?
C12 Cr2 C15 63.3(2) . . ?
C14 Cr2 C15 37.8(2) . . ?
C11 Cr2 C15 37.5(2) . . ?
C12 Cr2 C13 37.8(2) . . ?
C14 Cr2 C13 37.4(2) . . ?
C11 Cr2 C13 62.9(2) . . ?
C15 Cr2 C13 63.0(2) . . ?
C12 Cr2 P3 104.93(16) . . ?
C14 Cr2 P3 120.53(16) . . ?
C11 Cr2 P3 140.60(17) . . ?
C15 Cr2 P3 157.61(16) . . ?
C13 Cr2 P3 95.82(16) . . ?
C12 Cr2 P5 156.87(16) . . ?
C14 Cr2 P5 103.84(16) . . ?
C11 Cr2 P5 119.88(16) . . ?
C15 Cr2 P5 94.43(15) . . ?
C13 Cr2 P5 138.98(16) . . ?
P3 Cr2 P5 98.15(7) . . ?
C12 Cr2 P1 120.70(17) . . ?
C14 Cr2 P1 139.60(16) . . ?
C11 Cr2 P1 95.40(16) . . ?
C15 Cr2 P1 104.24(16) . . ?
C13 Cr2 P1 157.45(16) . . ?
P3 Cr2 P1 98.14(7) . . ?
P5 Cr2 P1 55.80(7) . . ?
C12 Cr2 P4 139.49(17) . . ?
C14 Cr2 P4 94.48(16) . . ?
C11 Cr2 P4 156.22(16) . . ?
C15 Cr2 P4 119.57(16) . . ?
C13 Cr2 P4 104.01(16) . . ?
P3 Cr2 P4 55.81(6) . . ?
P5 Cr2 P4 55.76(7) . . ?
P1 Cr2 P4 98.48(7) . . ?
C12 Cr2 P2 96.02(16) . . ?
C14 Cr2 P2 158.09(17) . . ?
C11 Cr2 P2 105.45(16) . . ?
C15 Cr2 P2 140.38(16) . . ?
C13 Cr2 P2 121.45(16) . . ?
P3 Cr2 P2 55.64(7) . . ?
P5 Cr2 P2 98.07(7) . . ?
P1 Cr2 P2 55.55(7) . . ?
P4 Cr2 P2 98.32(7) . . ?
C12 Cr2 Cr1 147.49(16) . . ?
C14 Cr2 Cr1 145.85(16) . . ?
C11 Cr2 Cr1 147.15(15) . . ?
C15 Cr2 Cr1 145.75(15) . . ?
C13 Cr2 Cr1 147.03(16) . . ?
P3 Cr2 Cr1 52.69(5) . . ?
P5 Cr2 Cr1 52.43(5) . . ?
P1 Cr2 Cr1 52.69(5) . . ?
P4 Cr2 Cr1 52.73(5) . . ?
P2 Cr2 Cr1 52.71(5) . . ?
C15 C11 C12 108.6(5) . . ?
C15 C11 C16 126.9(5) . . ?
C12 C11 C16 124.4(5) . . ?
C15 C11 Cr2 71.4(3) . . ?
C12 C11 Cr2 71.0(3) . . ?
C16 C11 Cr2 126.2(4) . . ?
C13 C12 C11 107.1(5) . . ?
C13 C12 C17 126.3(5) . . ?
C11 C12 C17 126.3(5) . . ?
C13 C12 Cr2 71.3(3) . . ?
C11 C12 Cr2 71.1(3) . . ?
C17 C12 Cr2 126.8(4) . . ?
C14 C13 C12 108.3(5) . . ?
C14 C13 C18 126.1(5) . . ?
C12 C13 C18 125.4(5) . . ?
C14 C13 Cr2 71.1(3) . . ?
C12 C13 Cr2 70.9(3) . . ?
C18 C13 Cr2 127.2(4) . . ?
C13 C14 C15 108.4(5) . . ?
C13 C14 C19 125.9(5) . . ?
C15 C14 C19 125.6(5) . . ?
C13 C14 Cr2 71.5(3) . . ?
C15 C14 Cr2 71.3(3) . . ?
C19 C14 Cr2 126.2(4) . . ?
C11 C15 C14 107.5(5) . . ?
C11 C15 C20 126.7(5) . . ?
C14 C15 C20 125.7(5) . . ?
C11 C15 Cr2 71.1(3) . . ?
C14 C15 Cr2 70.9(3) . . ?
C20 C15 Cr2 125.3(4) . . ?
C11 C16 H16A 109.5 . . ?
C11 C16 H16B 109.5 . . ?
H16A C16 H16B 109.5 . . ?
C11 C16 H16C 109.5 . . ?
H16A C16 H16C 109.5 . . ?
H16B C16 H16C 109.5 . . ?
C12 C17 H17A 109.5 . . ?
C12 C17 H17B 109.5 . . ?
H17A C17 H17B 109.5 . . ?
C12 C17 H17C 109.5 . . ?
H17A C17 H17C 109.5 . . ?
H17B C17 H17C 109.5 . . ?
C13 C18 H18A 109.5 . . ?
C13 C18 H18B 109.5 . . ?
H18A C18 H18B 109.5 . . ?
C13 C18 H18C 109.5 . . ?
H18A C18 H18C 109.5 . . ?
H18B C18 H18C 109.5 . . ?
C14 C19 H19A 109.5 . . ?
C14 C19 H19B 109.5 . . ?
H19A C19 H19B 109.5 . . ?
C14 C19 H19C 109.5 . . ?
H19A C19 H19C 109.5 . . ?
H19B C19 H19C 109.5 . . ?
C15 C20 H20A 109.5 . . ?
C15 C20 H20B 109.5 . . ?
H20A C20 H20B 109.5 . . ?
C15 C20 H20C 109.5 . . ?
H20A C20 H20C 109.5 . . ?
H20B C20 H20C 109.5 . . ?
C22 C21 C25 107.3(5) . . ?
C22 C21 C26 127.4(5) . . ?
C25 C21 C26 125.2(5) . . ?
C22 C21 Cr3 70.6(3) . . ?
C25 C21 Cr3 70.9(3) . . ?
C26 C21 Cr3 127.3(4) . . ?
C23 C22 C21 107.8(5) . . ?
C23 C22 C27 126.0(5) . . ?
C21 C22 C27 126.0(5) . . ?
C23 C22 Cr3 70.3(3) . . ?
C21 C22 Cr3 71.8(3) . . ?
C27 C22 Cr3 127.6(4) . . ?
C24 C23 C22 109.1(5) . . ?
C24 C23 C28 125.9(5) . . ?
C22 C23 C28 124.7(5) . . ?
C24 C23 Cr3 72.0(3) . . ?
C22 C23 Cr3 71.9(3) . . ?
C28 C23 Cr3 127.1(4) . . ?
C23 C24 C25 107.2(5) . . ?
C23 C24 C29 125.9(5) . . ?
C25 C24 C29 126.7(5) . . ?
C23 C24 Cr3 70.4(3) . . ?
C25 C24 Cr3 71.5(3) . . ?
C29 C24 Cr3 126.6(4) . . ?
C24 C25 C21 108.5(5) . . ?
C24 C25 C30 125.9(5) . . ?
C21 C25 C30 125.5(5) . . ?
C24 C25 Cr3 70.8(3) . . ?
C21 C25 Cr3 71.5(3) . . ?
C30 C25 Cr3 126.1(4) . . ?
C21 C26 H26A 109.5 . . ?
C21 C26 H26B 109.5 . . ?
H26A C26 H26B 109.5 . . ?
C21 C26 H26C 109.5 . . ?
H26A C26 H26C 109.5 . . ?
H26B C26 H26C 109.5 . . ?
C22 C27 H27A 109.5 . . ?
C22 C27 H27B 109.5 . . ?
H27A C27 H27B 109.5 . . ?
C22 C27 H27C 109.5 . . ?
H27A C27 H27C 109.5 . . ?
H27B C27 H27C 109.5 . . ?
C23 C28 H28A 109.5 . . ?
C23 C28 H28B 109.5 . . ?
H28A C28 H28B 109.5 . . ?
C23 C28 H28C 109.5 . . ?
H28A C28 H28C 109.5 . . ?
H28B C28 H28C 109.5 . . ?
C24 C29 H29A 109.5 . . ?
C24 C29 H29B 109.5 . . ?
H29A C29 H29B 109.5 . . ?
C24 C29 H29C 109.5 . . ?
H29A C29 H29C 109.5 . . ?
H29B C29 H29C 109.5 . . ?
C25 C30 H30A 109.5 . . ?
C25 C30 H30B 109.5 . . ?
H30A C30 H30B 109.5 . . ?
C25 C30 H30C 109.5 . . ?
H30A C30 H30C 109.5 . . ?
H30B C30 H30C 109.5 . . ?
C23 Cr3 C24 37.6(2) . . ?
C23 Cr3 C22 37.8(2) . . ?
C24 Cr3 C22 63.2(2) . . ?
C23 Cr3 C25 62.7(2) . . ?
C24 Cr3 C25 37.7(2) . . ?
C22 Cr3 C25 62.9(2) . . ?
C23 Cr3 C21 63.0(2) . . ?
C24 Cr3 C21 63.3(2) . . ?
C22 Cr3 C21 37.7(2) . . ?
C25 Cr3 C21 37.7(2) . . ?
C23 Cr3 P10 147.21(17) . . ?
C24 Cr3 P10 110.45(16) . . ?
C22 Cr3 P10 153.91(16) . . ?
C25 Cr3 P10 96.15(16) . . ?
C21 Cr3 P10 116.27(16) . . ?
C23 Cr3 P6 154.89(17) . . ?
C24 Cr3 P6 148.48(16) . . ?
C22 Cr3 P6 117.12(16) . . ?
C25 Cr3 P6 111.88(16) . . ?
C21 Cr3 P6 97.21(16) . . ?
P10 Cr3 P6 53.88(6) . . ?
C23 Cr3 P8 95.87(17) . . ?
C24 Cr3 P8 115.56(16) . . ?
C22 Cr3 P8 110.85(16) . . ?
C25 Cr3 P8 153.26(17) . . ?
C21 Cr3 P8 147.72(16) . . ?
P10 Cr3 P8 94.82(7) . . ?
P6 Cr3 P8 94.26(7) . . ?
C23 Cr3 P9 110.27(17) . . ?
C24 Cr3 P9 95.42(16) . . ?
C22 Cr3 P9 147.20(16) . . ?
C25 Cr3 P9 115.98(17) . . ?
C21 Cr3 P9 153.64(16) . . ?
P10 Cr3 P9 54.27(6) . . ?
P6 Cr3 P9 94.24(6) . . ?
P8 Cr3 P9 53.87(6) . . ?
C23 Cr3 P7 117.36(17) . . ?
C24 Cr3 P7 154.87(16) . . ?
C22 Cr3 P7 97.81(16) . . ?
C25 Cr3 P7 149.32(17) . . ?
C21 Cr3 P7 112.58(16) . . ?
P10 Cr3 P7 93.75(6) . . ?
P6 Cr3 P7 53.52(6) . . ?
P8 Cr3 P7 53.36(6) . . ?
P9 Cr3 P7 93.30(6) . . ?
P10 P6 P7 108.10(9) . . ?
P10 P6 Cr3 62.84(6) . . ?
P7 P6 Cr3 63.91(6) . . ?
P10 P6 Cr4 62.95(6) . . ?
P7 P6 Cr4 62.84(6) . . ?
Cr3 P6 Cr4 79.33(6) . . ?
P8 P7 P6 108.25(9) . . ?
P8 P7 Cr4 63.77(6) . . ?
P6 P7 Cr4 63.48(6) . . ?
P8 P7 Cr3 62.70(6) . . ?
P6 P7 Cr3 62.57(6) . . ?
Cr4 P7 Cr3 79.04(6) . . ?
P7 P8 P9 107.90(9) . . ?
P7 P8 Cr3 63.94(6) . . ?
P9 P8 Cr3 63.09(6) . . ?
P7 P8 Cr4 62.78(6) . . ?
P9 P8 Cr4 62.30(6) . . ?
Cr3 P8 Cr4 79.15(6) . . ?
P8 P9 P10 107.93(9) . . ?
P8 P9 Cr4 63.90(6) . . ?
P10 P9 Cr4 63.20(6) . . ?
P8 P9 Cr3 63.04(6) . . ?
P10 P9 Cr3 62.57(6) . . ?
Cr4 P9 Cr3 79.80(6) . . ?
P6 P10 P9 107.77(8) . . ?
P6 P10 Cr3 63.28(6) . . ?
P9 P10 Cr3 63.16(6) . . ?
P6 P10 Cr4 63.50(6) . . ?
P9 P10 Cr4 62.49(6) . . ?
Cr3 P10 Cr4 79.75(6) . . ?
C31 Cr4 C32 38.1(2) . . ?
C31 Cr4 C35 37.4(2) . . ?
C32 Cr4 C35 63.3(2) . . ?
C31 Cr4 C34 63.0(2) . . ?
C32 Cr4 C34 63.2(2) . . ?
C35 Cr4 C34 37.9(2) . . ?
C31 Cr4 C33 63.2(2) . . ?
C32 Cr4 C33 37.8(2) . . ?
C35 Cr4 C33 63.1(2) . . ?
C34 Cr4 C33 37.5(2) . . ?
C31 Cr4 P9 139.85(16) . . ?
C32 Cr4 P9 160.20(16) . . ?
C35 Cr4 P9 105.69(17) . . ?
C34 Cr4 P9 97.81(17) . . ?
C33 Cr4 P9 123.25(16) . . ?
C31 Cr4 P7 123.16(16) . . ?
C32 Cr4 P7 97.72(16) . . ?
C35 Cr4 P7 159.91(17) . . ?
C34 Cr4 P7 141.03(17) . . ?
C33 Cr4 P7 106.53(17) . . ?
P9 Cr4 P7 94.39(6) . . ?
C31 Cr4 P10 104.66(16) . . ?
C32 Cr4 P10 139.54(16) . . ?
C35 Cr4 P10 96.92(16) . . ?
C34 Cr4 P10 122.86(17) . . ?
C33 Cr4 P10 159.31(17) . . ?
P9 Cr4 P10 54.31(6) . . ?
P7 Cr4 P10 94.13(6) . . ?
C31 Cr4 P6 97.23(16) . . ?
C32 Cr4 P6 105.53(15) . . ?
C35 Cr4 P6 122.38(16) . . ?
C34 Cr4 P6 159.39(17) . . ?
C33 Cr4 P6 140.49(17) . . ?
P9 Cr4 P6 94.26(6) . . ?
P7 Cr4 P6 53.68(6) . . ?
P10 Cr4 P6 53.55(6) . . ?
C31 Cr4 P8 161.34(16) . . ?
C32 Cr4 P8 123.89(16) . . ?
C35 Cr4 P8 141.70(16) . . ?
C34 Cr4 P8 107.23(17) . . ?
C33 Cr4 P8 99.12(16) . . ?
P9 Cr4 P8 53.81(6) . . ?
P7 Cr4 P8 53.45(6) . . ?
P10 Cr4 P8 93.98(7) . . ?
P6 Cr4 P8 93.38(6) . . ?
C35 C31 C32 108.5(5) . . ?
C35 C31 C36 125.6(5) . . ?
C32 C31 C36 125.8(5) . . ?
C35 C31 Cr4 71.8(3) . . ?
C32 C31 Cr4 71.2(3) . . ?
C36 C31 Cr4 124.5(4) . . ?
C33 C32 C31 107.3(5) . . ?
C33 C32 C37 126.2(5) . . ?
C31 C32 C37 126.4(5) . . ?
C33 C32 Cr4 71.5(3) . . ?
C31 C32 Cr4 70.7(3) . . ?
C37 C32 Cr4 125.1(4) . . ?
C34 C33 C32 108.2(5) . . ?
C34 C33 C38 125.0(5) . . ?
C32 C33 C38 126.8(6) . . ?
C34 C33 Cr4 71.2(3) . . ?
C32 C33 Cr4 70.7(3) . . ?
C38 C33 Cr4 125.7(4) . . ?
C33 C34 C35 108.0(5) . . ?
C33 C34 C39 125.4(5) . . ?
C35 C34 C39 126.4(5) . . ?
C33 C34 Cr4 71.3(3) . . ?
C35 C34 Cr4 71.0(3) . . ?
C39 C34 Cr4 127.4(4) . . ?
C31 C35 C34 107.9(5) . . ?
C31 C35 C40 127.1(5) . . ?
C34 C35 C40 124.9(5) . . ?
C31 C35 Cr4 70.8(3) . . ?
C34 C35 Cr4 71.2(3) . . ?
C40 C35 Cr4 126.2(4) . . ?
C31 C36 H36A 109.5 . . ?
C31 C36 H36B 109.5 . . ?
H36A C36 H36B 109.5 . . ?
C31 C36 H36C 109.5 . . ?
H36A C36 H36C 109.5 . . ?
H36B C36 H36C 109.5 . . ?
C32 C37 H37A 109.5 . . ?
C32 C37 H37B 109.5 . . ?
H37A C37 H37B 109.5 . . ?
C32 C37 H37C 109.5 . . ?
H37A C37 H37C 109.5 . . ?
H37B C37 H37C 109.5 . . ?
C33 C38 H38A 109.5 . . ?
C33 C38 H38B 109.5 . . ?
H38A C38 H38B 109.5 . . ?
C33 C38 H38C 109.5 . . ?
H38A C38 H38C 109.5 . . ?
H38B C38 H38C 109.5 . . ?
C34 C39 H39A 109.5 . . ?
C34 C39 H39B 109.5 . . ?
H39A C39 H39B 109.5 . . ?
C34 C39 H39C 109.5 . . ?
H39A C39 H39C 109.5 . . ?
H39B C39 H39C 109.5 . . ?
C35 C40 H40A 109.5 . . ?
C35 C40 H40B 109.5 . . ?
H40A C40 H40B 109.5 . . ?
C35 C40 H40C 109.5 . . ?
H40A C40 H40C 109.5 . . ?
H40B C40 H40C 109.5 . . ?

loop_
_geom_bond_atom_site_label_1
_geom_bond_atom_site_label_2
_geom_bond_distance
_geom_bond_site_symmetry_2
_geom_bond_publ_flag
Sb1 F6 1.880(3) . ?
Sb1 F5 1.880(3) . ?
Sb1 F4 1.883(3) . ?
Sb1 F3 1.883(3) . ?
Sb1 F2 1.886(3) . ?
Sb1 F1 1.886(3) . ?
Sb2 F7 1.868(4) . ?
Sb2 F8 1.871(3) . ?
Sb2 F10 1.879(3) . ?
Sb2 F11 1.880(3) . ?
Sb2 F12 1.883(4) . ?
Sb2 F9 1.886(3) . ?
C1 C2 1.423(8) . ?
C1 C5 1.440(8) . ?
C1 C6 1.495(8) . ?
C1 Cr1 2.212(6) . ?
C2 C3 1.431(9) . ?
C2 C7 1.499(8) . ?
C2 Cr1 2.207(6) . ?
C3 C4 1.438(8) . ?
C3 C8 1.497(8) . ?
C3 Cr1 2.202(5) . ?
C4 C5 1.423(8) . ?
C4 C9 1.495(8) . ?
C4 Cr1 2.220(6) . ?
C5 C10 1.509(8) . ?
C5 Cr1 2.222(6) . ?
C6 H6A 0.9800 . ?
C6 H6B 0.9800 . ?
C6 H6C 0.9800 . ?
C7 H7A 0.9800 . ?
C7 H7B 0.9800 . ?
C7 H7C 0.9800 . ?
C8 H8A 0.9800 . ?
C8 H8B 0.9800 . ?
C8 H8C 0.9800 . ?
C9 H9A 0.9800 . ?
C9 H9B 0.9800 . ?
C9 H9C 0.9800 . ?
C10 H10A 0.9800 . ?
C10 H10B 0.9800 . ?
C10 H10C 0.9800 . ?
Cr1 P5 2.3690(19) . ?
Cr1 P3 2.3789(19) . ?
Cr1 P1 2.3815(19) . ?
Cr1 P2 2.383(2) . ?
Cr1 P4 2.3833(19) . ?
Cr1 Cr2 2.8861(16) . ?
P1 P2 2.222(3) . ?
P1 P5 2.227(3) . ?
P1 Cr2 2.3834(19) . ?
P2 P3 2.221(3) . ?
P2 Cr2 2.3859(19) . ?
P3 P4 2.227(2) . ?
P3 Cr2 2.3730(19) . ?
P4 P5 2.226(3) . ?
P4 Cr2 2.3845(19) . ?
P5 Cr2 2.376(2) . ?
Cr2 C12 2.211(6) . ?
Cr2 C14 2.211(6) . ?
Cr2 C11 2.212(6) . ?
Cr2 C15 2.216(6) . ?
Cr2 C13 2.216(6) . ?
C11 C15 1.425(8) . ?
C11 C12 1.438(8) . ?
C11 C16 1.493(8) . ?
C12 C13 1.434(8) . ?
C12 C17 1.502(8) . ?
C13 C14 1.420(8) . ?
C13 C18 1.504(8) . ?
C14 C15 1.433(8) . ?
C14 C19 1.487(8) . ?
C15 C20 1.498(8) . ?
C16 H16A 0.9800 . ?
C16 H16B 0.9800 . ?
C16 H16C 0.9800 . ?
C17 H17A 0.9800 . ?
C17 H17B 0.9800 . ?
C17 H17C 0.9800 . ?
C18 H18A 0.9800 . ?
C18 H18B 0.9800 . ?
C18 H18C 0.9800 . ?
C19 H19A 0.9800 . ?
C19 H19B 0.9800 . ?
C19 H19C 0.9800 . ?
C20 H20A 0.9800 . ?
C20 H20B 0.9800 . ?
C20 H20C 0.9800 . ?
C21 C22 1.430(8) . ?
C21 C25 1.433(8) . ?
C21 C26 1.495(8) . ?
C21 Cr3 2.223(6) . ?
C22 C23 1.423(8) . ?
C22 C27 1.494(8) . ?
C22 Cr3 2.207(6) . ?
C23 C24 1.416(8) . ?
C23 C28 1.514(8) . ?
C23 Cr3 2.185(6) . ?
C24 C25 1.429(8) . ?
C24 C29 1.506(8) . ?
C24 Cr3 2.207(6) . ?
C25 C30 1.500(8) . ?
C25 Cr3 2.215(6) . ?
C26 H26A 0.9800 . ?
C26 H26B 0.9800 . ?
C26 H26C 0.9800 . ?
C27 H27A 0.9800 . ?
C27 H27B 0.9800 . ?
C27 H27C 0.9800 . ?
C28 H28A 0.9800 . ?
C28 H28B 0.9800 . ?
C28 H28C 0.9800 . ?
C29 H29A 0.9800 . ?
C29 H29B 0.9800 . ?
C29 H29C 0.9800 . ?
C30 H30A 0.9800 . ?
C30 H30B 0.9800 . ?
C30 H30C 0.9800 . ?
Cr3 P10 2.4177(18) . ?
Cr3 P6 2.4271(19) . ?
Cr3 P8 2.4292(19) . ?
Cr3 P9 2.4304(19) . ?
Cr3 P7 2.4558(19) . ?
P6 P10 2.195(2) . ?
P6 P7 2.199(2) . ?
P6 Cr4 2.4420(19) . ?
P7 P8 2.194(2) . ?
P7 Cr4 2.4281(19) . ?
P8 P9 2.201(2) . ?
P8 Cr4 2.4493(19) . ?
P9 P10 2.211(2) . ?
P9 Cr4 2.4148(19) . ?
P10 Cr4 2.4302(19) . ?
Cr4 C31 2.194(6) . ?
Cr4 C32 2.201(6) . ?
Cr4 C35 2.207(6) . ?
Cr4 C34 2.210(6) . ?
Cr4 C33 2.211(6) . ?
C31 C35 1.412(8) . ?
C31 C32 1.435(8) . ?
C31 C36 1.498(8) . ?
C32 C33 1.430(8) . ?
C32 C37 1.499(8) . ?
C33 C34 1.422(9) . ?
C33 C38 1.507(8) . ?
C34 C35 1.434(8) . ?
C34 C39 1.503(8) . ?
C35 C40 1.502(8) . ?
C36 H36A 0.9800 . ?
C36 H36B 0.9800 . ?
C36 H36C 0.9800 . ?
C37 H37A 0.9800 . ?
C37 H37B 0.9800 . ?
C37 H37C 0.9800 . ?
C38 H38A 0.9800 . ?
C38 H38B 0.9800 . ?
C38 H38C 0.9800 . ?
C39 H39A 0.9800 . ?
C39 H39B 0.9800 . ?
C39 H39C 0.9800 . ?
C40 H40A 0.9800 . ?
C40 H40B 0.9800 . ?
C40 H40C 0.9800 . ?

loop_
_geom_torsion_atom_site_label_1
_geom_torsion_atom_site_label_2
_geom_torsion_atom_site_label_3
_geom_torsion_atom_site_label_4
_geom_torsion
_geom_torsion_site_symmetry_1
_geom_torsion_site_symmetry_2
_geom_torsion_site_symmetry_3
_geom_torsion_site_symmetry_4
_geom_torsion_publ_flag
C5 C1 C2 C3 0.7(6) . . . . ?
C6 C1 C2 C3 176.8(5) . . . . ?
Cr1 C1 C2 C3 -61.7(4) . . . . ?
C5 C1 C2 C7 -177.0(5) . . . . ?
C6 C1 C2 C7 -0.8(9) . . . . ?
Cr1 C1 C2 C7 120.6(5) . . . . ?
C5 C1 C2 Cr1 62.4(4) . . . . ?
C6 C1 C2 Cr1 -121.4(6) . . . . ?
C1 C2 C3 C4 -0.5(6) . . . . ?
C7 C2 C3 C4 177.2(5) . . . . ?
Cr1 C2 C3 C4 -62.5(4) . . . . ?
C1 C2 C3 C8 -178.3(5) . . . . ?
C7 C2 C3 C8 -0.6(9) . . . . ?
Cr1 C2 C3 C8 119.6(6) . . . . ?
C1 C2 C3 Cr1 62.1(4) . . . . ?
C7 C2 C3 Cr1 -120.3(6) . . . . ?
C2 C3 C4 C5 0.1(6) . . . . ?
C8 C3 C4 C5 178.0(5) . . . . ?
Cr1 C3 C4 C5 -62.2(4) . . . . ?
C2 C3 C4 C9 -176.3(5) . . . . ?
C8 C3 C4 C9 1.6(9) . . . . ?
Cr1 C3 C4 C9 121.5(5) . . . . ?
C2 C3 C4 Cr1 62.2(4) . . . . ?
C8 C3 C4 Cr1 -119.9(6) . . . . ?
C3 C4 C5 C1 0.3(6) . . . . ?
C9 C4 C5 C1 176.7(5) . . . . ?
Cr1 C4 C5 C1 -61.2(4) . . . . ?
C3 C4 C5 C10 -174.0(5) . . . . ?
C9 C4 C5 C10 2.4(9) . . . . ?
Cr1 C4 C5 C10 124.5(6) . . . . ?
C3 C4 C5 Cr1 61.5(4) . . . . ?
C9 C4 C5 Cr1 -122.2(6) . . . . ?
C2 C1 C5 C4 -0.6(6) . . . . ?
C6 C1 C5 C4 -176.9(5) . . . . ?
Cr1 C1 C5 C4 61.5(4) . . . . ?
C2 C1 C5 C10 173.8(5) . . . . ?
C6 C1 C5 C10 -2.4(9) . . . . ?
Cr1 C1 C5 C10 -124.0(5) . . . . ?
C2 C1 C5 Cr1 -62.1(4) . . . . ?
C6 C1 C5 Cr1 121.6(6) . . . . ?
C4 C3 Cr1 C2 117.4(5) . . . . ?
C8 C3 Cr1 C2 -122.6(7) . . . . ?
C2 C3 Cr1 C1 -37.3(3) . . . . ?
C4 C3 Cr1 C1 80.2(4) . . . . ?
C8 C3 Cr1 C1 -159.9(6) . . . . ?
C2 C3 Cr1 C4 -117.4(5) . . . . ?
C8 C3 Cr1 C4 120.0(7) . . . . ?
C2 C3 Cr1 C5 -80.0(4) . . . . ?
C4 C3 Cr1 C5 37.4(3) . . . . ?
C8 C3 Cr1 C5 157.4(6) . . . . ?
C2 C3 Cr1 P5 -149.6(3) . . . . ?
C4 C3 Cr1 P5 -32.1(4) . . . . ?
C8 C3 Cr1 P5 87.8(5) . . . . ?
C2 C3 Cr1 P3 102.2(3) . . . . ?
C4 C3 Cr1 P3 -140.4(3) . . . . ?
C8 C3 Cr1 P3 -20.4(5) . . . . ?
C2 C3 Cr1 P1 -30.6(7) . . . . ?
C4 C3 Cr1 P1 86.9(6) . . . . ?
C8 C3 Cr1 P1 -153.2(4) . . . . ?
C2 C3 Cr1 P2 50.0(4) . . . . ?
C4 C3 Cr1 P2 167.5(3) . . . . ?
C8 C3 Cr1 P2 -72.6(5) . . . . ?
C2 C3 Cr1 P4 158.4(3) . . . . ?
C4 C3 Cr1 P4 -84.2(3) . . . . ?
C8 C3 Cr1 P4 35.8(5) . . . . ?
C2 C3 Cr1 Cr2 121.7(3) . . . . ?
C4 C3 Cr1 Cr2 -120.9(3) . . . . ?
C8 C3 Cr1 Cr2 -0.9(7) . . . . ?
C1 C2 Cr1 C3 -117.7(5) . . . . ?
C7 C2 Cr1 C3 121.5(6) . . . . ?
C3 C2 Cr1 C1 117.7(5) . . . . ?
C7 C2 Cr1 C1 -120.9(6) . . . . ?
C1 C2 Cr1 C4 -80.0(4) . . . . ?
C3 C2 Cr1 C4 37.6(3) . . . . ?
C7 C2 Cr1 C4 159.1(6) . . . . ?
C1 C2 Cr1 C5 -37.9(3) . . . . ?
C3 C2 Cr1 C5 79.7(4) . . . . ?
C7 C2 Cr1 C5 -158.8(6) . . . . ?
C1 C2 Cr1 P5 -32.2(7) . . . . ?
C3 C2 Cr1 P5 85.5(6) . . . . ?
C7 C2 Cr1 P5 -153.0(4) . . . . ?
C1 C2 Cr1 P3 158.4(3) . . . . ?
C3 C2 Cr1 P3 -83.9(3) . . . . ?
C7 C2 Cr1 P3 37.6(5) . . . . ?
C1 C2 Cr1 P1 50.1(4) . . . . ?
C3 C2 Cr1 P1 167.7(3) . . . . ?
C7 C2 Cr1 P1 -70.8(5) . . . . ?
C1 C2 Cr1 P2 102.4(3) . . . . ?
C3 C2 Cr1 P2 -140.0(3) . . . . ?
C7 C2 Cr1 P2 -18.5(5) . . . . ?
C1 C2 Cr1 P4 -148.8(3) . . . . ?
C3 C2 Cr1 P4 -31.2(4) . . . . ?
C7 C2 Cr1 P4 90.3(5) . . . . ?
C1 C2 Cr1 Cr2 122.1(3) . . . . ?
C3 C2 Cr1 Cr2 -120.2(3) . . . . ?
C7 C2 Cr1 Cr2 1.3(7) . . . . ?
C2 C1 Cr1 C3 37.6(3) . . . . ?
C5 C1 Cr1 C3 -79.5(4) . . . . ?
C6 C1 Cr1 C3 159.9(6) . . . . ?
C5 C1 Cr1 C2 -117.0(5) . . . . ?
C6 C1 Cr1 C2 122.3(7) . . . . ?
C2 C1 Cr1 C4 80.3(4) . . . . ?
C5 C1 Cr1 C4 -36.7(3) . . . . ?
C6 C1 Cr1 C4 -157.4(6) . . . . ?
C2 C1 Cr1 C5 117.0(5) . . . . ?
C6 C1 Cr1 C5 -120.7(6) . . . . ?
C2 C1 Cr1 P5 166.9(3) . . . . ?
C5 C1 Cr1 P5 49.9(4) . . . . ?
C6 C1 Cr1 P5 -70.7(5) . . . . ?
C2 C1 Cr1 P3 -31.2(4) . . . . ?
C5 C1 Cr1 P3 -148.2(3) . . . . ?
C6 C1 Cr1 P3 91.1(5) . . . . ?
C2 C1 Cr1 P1 -140.1(3) . . . . ?
C5 C1 Cr1 P1 102.9(3) . . . . ?
C6 C1 Cr1 P1 -17.8(5) . . . . ?
C2 C1 Cr1 P2 -83.9(3) . . . . ?
C5 C1 Cr1 P2 159.1(3) . . . . ?
C6 C1 Cr1 P2 38.4(5) . . . . ?
C2 C1 Cr1 P4 84.3(5) . . . . ?
C5 C1 Cr1 P4 -32.7(6) . . . . ?
C6 C1 Cr1 P4 -153.3(4) . . . . ?
C2 C1 Cr1 Cr2 -120.7(3) . . . . ?
C5 C1 Cr1 Cr2 122.3(3) . . . . ?
C6 C1 Cr1 Cr2 1.7(7) . . . . ?
C5 C4 Cr1 C3 117.0(5) . . . . ?
C9 C4 Cr1 C3 -120.7(7) . . . . ?
C5 C4 Cr1 C2 79.5(4) . . . . ?
C3 C4 Cr1 C2 -37.6(3) . . . . ?
C9 C4 Cr1 C2 -158.2(6) . . . . ?
C5 C4 Cr1 C1 37.2(3) . . . . ?
C3 C4 Cr1 C1 -79.8(4) . . . . ?
C9 C4 Cr1 C1 159.5(6) . . . . ?
C3 C4 Cr1 C5 -117.0(5) . . . . ?
C9 C4 Cr1 C5 122.3(6) . . . . ?
C5 C4 Cr1 P5 -85.1(3) . . . . ?
C3 C4 Cr1 P5 157.9(3) . . . . ?
C9 C4 Cr1 P5 37.2(5) . . . . ?
C5 C4 Cr1 P3 166.6(3) . . . . ?
C3 C4 Cr1 P3 49.5(4) . . . . ?
C9 C4 Cr1 P3 -71.2(5) . . . . ?
C5 C4 Cr1 P1 -32.6(4) . . . . ?
C3 C4 Cr1 P1 -149.6(3) . . . . ?
C9 C4 Cr1 P1 89.7(5) . . . . ?
C5 C4 Cr1 P2 86.2(6) . . . . ?
C3 C4 Cr1 P2 -30.9(7) . . . . ?
C9 C4 Cr1 P2 -151.6(4) . . . . ?
C5 C4 Cr1 P4 -141.3(3) . . . . ?
C3 C4 Cr1 P4 101.7(3) . . . . ?
C9 C4 Cr1 P4 -19.0(5) . . . . ?
C5 C4 Cr1 Cr2 -122.4(3) . . . . ?
C3 C4 Cr1 Cr2 120.6(3) . . . . ?
C9 C4 Cr1 Cr2 -0.1(7) . . . . ?
C4 C5 Cr1 C3 -38.0(3) . . . . ?
C1 C5 Cr1 C3 80.4(4) . . . . ?
C10 C5 Cr1 C3 -160.4(6) . . . . ?
C4 C5 Cr1 C2 -80.8(4) . . . . ?
C1 C5 Cr1 C2 37.6(3) . . . . ?
C10 C5 Cr1 C2 156.8(6) . . . . ?
C4 C5 Cr1 C1 -118.4(5) . . . . ?
C10 C5 Cr1 C1 119.2(7) . . . . ?
C1 C5 Cr1 C4 118.4(5) . . . . ?
C10 C5 Cr1 C4 -122.4(7) . . . . ?
C4 C5 Cr1 P5 101.2(3) . . . . ?
C1 C5 Cr1 P5 -140.4(3) . . . . ?
C10 C5 Cr1 P5 -21.1(5) . . . . ?
C4 C5 Cr1 P3 -32.0(6) . . . . ?
C1 C5 Cr1 P3 86.4(5) . . . . ?
C10 C5 Cr1 P3 -154.4(4) . . . . ?
C4 C5 Cr1 P1 157.7(3) . . . . ?
C1 C5 Cr1 P1 -83.9(3) . . . . ?
C10 C5 Cr1 P1 35.3(5) . . . . ?
C4 C5 Cr1 P2 -149.1(3) . . . . ?
C1 C5 Cr1 P2 -30.7(4) . . . . ?
C10 C5 Cr1 P2 88.5(5) . . . . ?
C4 C5 Cr1 P4 48.1(4) . . . . ?
C1 C5 Cr1 P4 166.5(3) . . . . ?
C10 C5 Cr1 P4 -74.3(5) . . . . ?
C4 C5 Cr1 Cr2 119.5(3) . . . . ?
C1 C5 Cr1 Cr2 -122.1(3) . . . . ?
C10 C5 Cr1 Cr2 -2.9(7) . . . . ?
C3 Cr1 P1 P2 94.5(5) . . . . ?
C2 Cr1 P1 P2 72.39(19) . . . . ?
C1 Cr1 P1 P2 100.46(17) . . . . ?
C4 Cr1 P1 P2 158.0(2) . . . . ?
C5 Cr1 P1 P2 138.42(17) . . . . ?
P5 Cr1 P1 P2 -132.49(9) . . . . ?
P3 Cr1 P1 P2 -38.01(7) . . . . ?
P4 Cr1 P1 P2 -94.41(8) . . . . ?
Cr2 Cr1 P1 P2 -66.43(6) . . . . ?
C3 Cr1 P1 P5 -133.0(5) . . . . ?
C2 Cr1 P1 P5 -155.12(19) . . . . ?
C1 Cr1 P1 P5 -127.04(17) . . . . ?
C4 Cr1 P1 P5 -69.5(2) . . . . ?
C5 Cr1 P1 P5 -89.09(17) . . . . ?
P3 Cr1 P1 P5 94.48(8) . . . . ?
P2 Cr1 P1 P5 132.49(9) . . . . ?
P4 Cr1 P1 P5 38.09(7) . . . . ?
Cr2 Cr1 P1 P5 66.06(7) . . . . ?
C3 Cr1 P1 Cr2 160.9(5) . . . . ?
C2 Cr1 P1 Cr2 138.82(18) . . . . ?
C1 Cr1 P1 Cr2 166.89(16) . . . . ?
C4 Cr1 P1 Cr2 -135.5(2) . . . . ?
C5 Cr1 P1 Cr2 -155.15(16) . . . . ?
P5 Cr1 P1 Cr2 -66.06(7) . . . . ?
P3 Cr1 P1 Cr2 28.42(6) . . . . ?
P2 Cr1 P1 Cr2 66.43(6) . . . . ?
P4 Cr1 P1 Cr2 -27.97(6) . . . . ?
P5 P1 P2 P3 0.33(11) . . . . ?
Cr1 P1 P2 P3 43.35(7) . . . . ?
Cr2 P1 P2 P3 -43.02(7) . . . . ?
P5 P1 P2 Cr1 -43.02(7) . . . . ?
Cr2 P1 P2 Cr1 -86.37(6) . . . . ?
P5 P1 P2 Cr2 43.35(7) . . . . ?
Cr1 P1 P2 Cr2 86.37(6) . . . . ?
C3 Cr1 P2 P3 72.2(2) . . . . ?
C2 Cr1 P2 P3 100.44(17) . . . . ?
C1 Cr1 P2 P3 138.00(17) . . . . ?
C4 Cr1 P2 P3 94.4(5) . . . . ?
C5 Cr1 P2 P3 156.7(2) . . . . ?
P5 Cr1 P2 P3 -94.24(8) . . . . ?
P1 Cr1 P2 P3 -132.36(8) . . . . ?
P4 Cr1 P2 P3 -37.72(7) . . . . ?
Cr2 Cr1 P2 P3 -66.02(6) . . . . ?
C3 Cr1 P2 P1 -155.5(2) . . . . ?
C2 Cr1 P2 P1 -127.21(17) . . . . ?
C1 Cr1 P2 P1 -89.64(17) . . . . ?
C4 Cr1 P2 P1 -133.2(5) . . . . ?
C5 Cr1 P2 P1 -70.9(2) . . . . ?
P5 Cr1 P2 P1 38.11(7) . . . . ?
P3 Cr1 P2 P1 132.36(8) . . . . ?
P4 Cr1 P2 P1 94.64(8) . . . . ?
Cr2 Cr1 P2 P1 66.34(7) . . . . ?
C3 Cr1 P2 Cr2 138.2(2) . . . . ?
C2 Cr1 P2 Cr2 166.45(16) . . . . ?
C1 Cr1 P2 Cr2 -155.98(16) . . . . ?
C4 Cr1 P2 Cr2 160.4(5) . . . . ?
C5 Cr1 P2 Cr2 -137.3(2) . . . . ?
P5 Cr1 P2 Cr2 -28.23(7) . . . . ?
P3 Cr1 P2 Cr2 66.02(6) . . . . ?
P1 Cr1 P2 Cr2 -66.34(7) . . . . ?
P4 Cr1 P2 Cr2 28.30(6) . . . . ?
P1 P2 P3 P4 -0.31(11) . . . . ?
Cr1 P2 P3 P4 43.08(7) . . . . ?
Cr2 P2 P3 P4 -43.47(7) . . . . ?
P1 P2 P3 Cr2 43.16(7) . . . . ?
Cr1 P2 P3 Cr2 86.55(6) . . . . ?
P1 P2 P3 Cr1 -43.38(7) . . . . ?
Cr2 P2 P3 Cr1 -86.55(6) . . . . ?
C3 Cr1 P3 P2 -127.06(17) . . . . ?
C2 Cr1 P3 P2 -89.21(17) . . . . ?
C1 Cr1 P3 P2 -70.4(2) . . . . ?
C4 Cr1 P3 P2 -155.12(18) . . . . ?
C5 Cr1 P3 P2 -132.5(4) . . . . ?
P5 Cr1 P3 P2 94.54(8) . . . . ?
P1 Cr1 P3 P2 38.01(7) . . . . ?
P4 Cr1 P3 P2 132.93(8) . . . . ?
Cr2 Cr1 P3 P2 66.53(6) . . . . ?
C3 Cr1 P3 P4 100.00(17) . . . . ?
C2 Cr1 P3 P4 137.86(17) . . . . ?
C1 Cr1 P3 P4 156.7(2) . . . . ?
C4 Cr1 P3 P4 71.95(18) . . . . ?
C5 Cr1 P3 P4 94.6(5) . . . . ?
P5 Cr1 P3 P4 -38.39(7) . . . . ?
P1 Cr1 P3 P4 -94.92(8) . . . . ?
P2 Cr1 P3 P4 -132.93(8) . . . . ?
Cr2 Cr1 P3 P4 -66.40(6) . . . . ?
C3 Cr1 P3 Cr2 166.41(17) . . . . ?
C2 Cr1 P3 Cr2 -155.74(16) . . . . ?
C1 Cr1 P3 Cr2 -136.9(2) . . . . ?
C4 Cr1 P3 Cr2 138.35(18) . . . . ?
C5 Cr1 P3 Cr2 161.0(4) . . . . ?
P5 Cr1 P3 Cr2 28.01(7) . . . . ?
P1 Cr1 P3 Cr2 -28.52(7) . . . . ?
P2 Cr1 P3 Cr2 -66.53(6) . . . . ?
P4 Cr1 P3 Cr2 66.40(6) . . . . ?
P2 P3 P4 P5 0.17(11) . . . . ?
Cr2 P3 P4 P5 -43.36(7) . . . . ?
Cr1 P3 P4 P5 43.27(7) . . . . ?
P2 P3 P4 Cr1 -43.11(7) . . . . ?
Cr2 P3 P4 Cr1 -86.64(6) . . . . ?
P2 P3 P4 Cr2 43.53(7) . . . . ?
Cr1 P3 P4 Cr2 86.64(6) . . . . ?
C3 Cr1 P4 P5 138.75(18) . . . . ?
C2 Cr1 P4 P5 157.7(2) . . . . ?
C1 Cr1 P4 P5 97.2(4) . . . . ?
C4 Cr1 P4 P5 100.81(16) . . . . ?
C5 Cr1 P4 P5 73.8(2) . . . . ?
P3 Cr1 P4 P5 -132.04(9) . . . . ?
P1 Cr1 P4 P5 -38.12(8) . . . . ?
P2 Cr1 P4 P5 -94.40(8) . . . . ?
Cr2 Cr1 P4 P5 -66.09(7) . . . . ?
C3 Cr1 P4 P3 -89.21(18) . . . . ?
C2 Cr1 P4 P3 -70.3(2) . . . . ?
C1 Cr1 P4 P3 -130.8(4) . . . . ?
C4 Cr1 P4 P3 -127.15(16) . . . . ?
C5 Cr1 P4 P3 -154.1(2) . . . . ?
P5 Cr1 P4 P3 132.04(9) . . . . ?
P1 Cr1 P4 P3 93.92(8) . . . . ?
P2 Cr1 P4 P3 37.65(7) . . . . ?
Cr2 Cr1 P4 P3 65.96(6) . . . . ?
C3 Cr1 P4 Cr2 -155.17(17) . . . . ?
C2 Cr1 P4 Cr2 -136.2(2) . . . . ?
C1 Cr1 P4 Cr2 163.3(4) . . . . ?
C4 Cr1 P4 Cr2 166.90(16) . . . . ?
C5 Cr1 P4 Cr2 139.92(19) . . . . ?
P5 Cr1 P4 Cr2 66.09(7) . . . . ?
P3 Cr1 P4 Cr2 -65.96(6) . . . . ?
P1 Cr1 P4 Cr2 27.97(6) . . . . ?
P2 Cr1 P4 Cr2 -28.31(6) . . . . ?
P3 P4 P5 P1 0.04(11) . . . . ?
Cr1 P4 P5 P1 43.45(7) . . . . ?
Cr2 P4 P5 P1 -43.27(7) . . . . ?
P3 P4 P5 Cr1 -43.41(7) . . . . ?
Cr2 P4 P5 Cr1 -86.73(6) . . . . ?
P3 P4 P5 Cr2 43.31(7) . . . . ?
Cr1 P4 P5 Cr2 86.73(6) . . . . ?
P2 P1 P5 P4 -0.23(11) . . . . ?
Cr1 P1 P5 P4 -43.48(7) . . . . ?
Cr2 P1 P5 P4 43.30(8) . . . . ?
P2 P1 P5 Cr1 43.26(7) . . . . ?
Cr2 P1 P5 Cr1 86.78(6) . . . . ?
P2 P1 P5 Cr2 -43.53(7) . . . . ?
Cr1 P1 P5 Cr2 -86.78(6) . . . . ?
C3 Cr1 P5 P4 -69.0(2) . . . . ?
C2 Cr1 P5 P4 -131.2(5) . . . . ?
C1 Cr1 P5 P4 -154.26(19) . . . . ?
C4 Cr1 P5 P4 -88.54(17) . . . . ?
C5 Cr1 P5 P4 -126.03(17) . . . . ?
P3 Cr1 P5 P4 38.33(7) . . . . ?
P1 Cr1 P5 P4 132.52(9) . . . . ?
P2 Cr1 P5 P4 94.58(8) . . . . ?
Cr2 Cr1 P5 P4 66.29(6) . . . . ?
C3 Cr1 P5 P1 158.5(2) . . . . ?
C2 Cr1 P5 P1 96.3(5) . . . . ?
C1 Cr1 P5 P1 73.2(2) . . . . ?
C4 Cr1 P5 P1 138.94(17) . . . . ?
C5 Cr1 P5 P1 101.45(17) . . . . ?
P3 Cr1 P5 P1 -94.19(8) . . . . ?
P2 Cr1 P5 P1 -37.95(7) . . . . ?
P4 Cr1 P5 P1 -132.52(9) . . . . ?
Cr2 Cr1 P5 P1 -66.24(7) . . . . ?
C3 Cr1 P5 Cr2 -135.3(2) . . . . ?
C2 Cr1 P5 Cr2 162.5(5) . . . . ?
C1 Cr1 P5 Cr2 139.45(19) . . . . ?
C4 Cr1 P5 Cr2 -154.82(16) . . . . ?
C5 Cr1 P5 Cr2 167.69(16) . . . . ?
P3 Cr1 P5 Cr2 -27.95(7) . . . . ?
P1 Cr1 P5 Cr2 66.24(7) . . . . ?
P2 Cr1 P5 Cr2 28.29(7) . . . . ?
P4 Cr1 P5 Cr2 -66.29(6) . . . . ?
P2 P3 Cr2 C12 87.08(18) . . . . ?
P4 P3 Cr2 C12 -140.36(18) . . . . ?
Cr1 P3 Cr2 C12 153.39(17) . . . . ?
P2 P3 Cr2 C14 154.36(19) . . . . ?
P4 P3 Cr2 C14 -73.08(19) . . . . ?
Cr1 P3 Cr2 C14 -139.33(19) . . . . ?
P2 P3 Cr2 C11 71.1(2) . . . . ?
P4 P3 Cr2 C11 -156.3(2) . . . . ?
Cr1 P3 Cr2 C11 137.4(2) . . . . ?
P2 P3 Cr2 C15 142.2(4) . . . . ?
P4 P3 Cr2 C15 -85.2(4) . . . . ?
Cr1 P3 Cr2 C15 -151.5(4) . . . . ?
P2 P3 Cr2 C13 124.44(16) . . . . ?
P4 P3 Cr2 C13 -103.00(16) . . . . ?
Cr1 P3 Cr2 C13 -169.25(16) . . . . ?
P2 P3 Cr2 P5 -94.23(8) . . . . ?
P4 P3 Cr2 P5 38.33(8) . . . . ?
Cr1 P3 Cr2 P5 -27.92(7) . . . . ?
P2 P3 Cr2 P1 -37.81(8) . . . . ?
P4 P3 Cr2 P1 94.75(8) . . . . ?
Cr1 P3 Cr2 P1 28.50(7) . . . . ?
P2 P3 Cr2 P4 -132.55(8) . . . . ?
Cr1 P3 Cr2 P4 -66.24(7) . . . . ?
P4 P3 Cr2 P2 132.55(8) . . . . ?
Cr1 P3 Cr2 P2 66.31(6) . . . . ?
P2 P3 Cr2 Cr1 -66.31(6) . . . . ?
P4 P3 Cr2 Cr1 66.24(7) . . . . ?
P4 P5 Cr2 C12 138.4(4) . . . . ?
P1 P5 Cr2 C12 -88.9(4) . . . . ?
Cr1 P5 Cr2 C12 -155.2(4) . . . . ?
P4 P5 Cr2 C14 85.97(16) . . . . ?
P1 P5 Cr2 C14 -141.34(16) . . . . ?
Cr1 P5 Cr2 C14 152.35(16) . . . . ?
P4 P5 Cr2 C11 152.32(18) . . . . ?
P1 P5 Cr2 C11 -74.98(18) . . . . ?
Cr1 P5 Cr2 C11 -141.29(17) . . . . ?
P4 P5 Cr2 C15 123.09(16) . . . . ?
P1 P5 Cr2 C15 -104.22(16) . . . . ?
Cr1 P5 Cr2 C15 -170.53(16) . . . . ?
P4 P5 Cr2 C13 70.4(3) . . . . ?
P1 P5 Cr2 C13 -156.9(2) . . . . ?
Cr1 P5 Cr2 C13 136.7(2) . . . . ?
P4 P5 Cr2 P3 -38.36(7) . . . . ?
P1 P5 Cr2 P3 94.34(8) . . . . ?
Cr1 P5 Cr2 P3 28.03(7) . . . . ?
P4 P5 Cr2 P1 -132.69(8) . . . . ?
Cr1 P5 Cr2 P1 -66.31(6) . . . . ?
P1 P5 Cr2 P4 132.69(8) . . . . ?
Cr1 P5 Cr2 P4 66.38(6) . . . . ?
P4 P5 Cr2 P2 -94.61(8) . . . . ?
P1 P5 Cr2 P2 38.08(7) . . . . ?
Cr1 P5 Cr2 P2 -28.23(7) . . . . ?
P4 P5 Cr2 Cr1 -66.38(6) . . . . ?
P1 P5 Cr2 Cr1 66.31(6) . . . . ?
P2 P1 Cr2 C12 -74.96(19) . . . . ?
P5 P1 Cr2 C12 152.83(19) . . . . ?
Cr1 P1 Cr2 C12 -141.32(18) . . . . ?
P2 P1 Cr2 C14 -158.4(2) . . . . ?
P5 P1 Cr2 C14 69.4(3) . . . . ?
Cr1 P1 Cr2 C14 135.2(2) . . . . ?
P2 P1 Cr2 C11 -105.05(16) . . . . ?
P5 P1 Cr2 C11 122.73(16) . . . . ?
Cr1 P1 Cr2 C11 -171.41(16) . . . . ?
P2 P1 Cr2 C15 -142.15(16) . . . . ?
P5 P1 Cr2 C15 85.64(16) . . . . ?
Cr1 P1 Cr2 C15 151.49(16) . . . . ?
P2 P1 Cr2 C13 -89.9(4) . . . . ?
P5 P1 Cr2 C13 137.9(4) . . . . ?
Cr1 P1 Cr2 C13 -156.2(4) . . . . ?
P2 P1 Cr2 P3 37.86(7) . . . . ?
P5 P1 Cr2 P3 -94.36(8) . . . . ?
Cr1 P1 Cr2 P3 -28.51(7) . . . . ?
P2 P1 Cr2 P5 132.22(8) . . . . ?
Cr1 P1 Cr2 P5 65.85(6) . . . . ?
P2 P1 Cr2 P4 94.31(8) . . . . ?
P5 P1 Cr2 P4 -37.90(7) . . . . ?
Cr1 P1 Cr2 P4 27.95(6) . . . . ?
P5 P1 Cr2 P2 -132.22(8) . . . . ?
Cr1 P1 Cr2 P2 -66.36(7) . . . . ?
P2 P1 Cr2 Cr1 66.36(7) . . . . ?
P5 P1 Cr2 Cr1 -65.85(6) . . . . ?
P5 P4 Cr2 C12 -156.3(2) . . . . ?
P3 P4 Cr2 C12 71.6(2) . . . . ?
Cr1 P4 Cr2 C12 137.8(2) . . . . ?
P5 P4 Cr2 C14 -103.70(16) . . . . ?
P3 P4 Cr2 C14 124.25(17) . . . . ?
Cr1 P4 Cr2 C14 -169.56(16) . . . . ?
P5 P4 Cr2 C11 -87.1(4) . . . . ?
P3 P4 Cr2 C11 140.8(4) . . . . ?
Cr1 P4 Cr2 C11 -153.0(4) . . . . ?
P5 P4 Cr2 C15 -73.82(18) . . . . ?
P3 P4 Cr2 C15 154.13(18) . . . . ?
Cr1 P4 Cr2 C15 -139.68(18) . . . . ?
P5 P4 Cr2 C13 -140.42(17) . . . . ?
P3 P4 Cr2 C13 87.53(17) . . . . ?
Cr1 P4 Cr2 C13 153.72(16) . . . . ?
P5 P4 Cr2 P3 132.05(9) . . . . ?
Cr1 P4 Cr2 P3 66.19(6) . . . . ?
P3 P4 Cr2 P5 -132.05(9) . . . . ?
Cr1 P4 Cr2 P5 -65.86(6) . . . . ?
P5 P4 Cr2 P1 37.93(7) . . . . ?
P3 P4 Cr2 P1 -94.12(8) . . . . ?
Cr1 P4 Cr2 P1 -27.94(6) . . . . ?
P5 P4 Cr2 P2 94.13(8) . . . . ?
P3 P4 Cr2 P2 -37.92(7) . . . . ?
Cr1 P4 Cr2 P2 28.26(6) . . . . ?
P5 P4 Cr2 Cr1 65.86(6) . . . . ?
P3 P4 Cr2 Cr1 -66.19(6) . . . . ?
P3 P2 Cr2 C12 -103.99(17) . . . . ?
P1 P2 Cr2 C12 123.39(17) . . . . ?
Cr1 P2 Cr2 C12 -170.28(16) . . . . ?
P3 P2 Cr2 C14 -87.1(4) . . . . ?
P1 P2 Cr2 C14 140.3(4) . . . . ?
Cr1 P2 Cr2 C14 -153.4(4) . . . . ?
P3 P2 Cr2 C11 -141.46(17) . . . . ?
P1 P2 Cr2 C11 85.92(17) . . . . ?
Cr1 P2 Cr2 C11 152.25(17) . . . . ?
P3 P2 Cr2 C15 -158.5(2) . . . . ?
P1 P2 Cr2 C15 68.9(2) . . . . ?
Cr1 P2 Cr2 C15 135.2(2) . . . . ?
P3 P2 Cr2 C13 -74.10(19) . . . . ?
P1 P2 Cr2 C13 153.29(19) . . . . ?
Cr1 P2 Cr2 C13 -140.38(19) . . . . ?
P1 P2 Cr2 P3 -132.62(9) . . . . ?
Cr1 P2 Cr2 P3 -66.28(6) . . . . ?
P3 P2 Cr2 P5 94.40(8) . . . . ?
P1 P2 Cr2 P5 -38.22(7) . . . . ?
Cr1 P2 Cr2 P5 28.11(6) . . . . ?
P3 P2 Cr2 P1 132.62(9) . . . . ?
Cr1 P2 Cr2 P1 66.33(7) . . . . ?
P3 P2 Cr2 P4 38.01(7) . . . . ?
P1 P2 Cr2 P4 -94.60(8) . . . . ?
Cr1 P2 Cr2 P4 -28.27(6) . . . . ?
P3 P2 Cr2 Cr1 66.28(6) . . . . ?
P1 P2 Cr2 Cr1 -66.33(7) . . . . ?
C3 Cr1 Cr2 C12 -78.3(4) . . . . ?
C2 Cr1 Cr2 C12 -6.8(4) . . . . ?
C1 Cr1 Cr2 C12 65.4(4) . . . . ?
C4 Cr1 Cr2 C12 -149.6(4) . . . . ?
C5 Cr1 Cr2 C12 139.1(4) . . . . ?
P5 Cr1 Cr2 C12 162.1(3) . . . . ?
P3 Cr1 Cr2 C12 -53.6(3) . . . . ?
P1 Cr1 Cr2 C12 89.9(3) . . . . ?
P2 Cr1 Cr2 C12 18.2(3) . . . . ?
P4 Cr1 Cr2 C12 -125.7(3) . . . . ?
C3 Cr1 Cr2 C14 66.1(4) . . . . ?
C2 Cr1 Cr2 C14 137.7(4) . . . . ?
C1 Cr1 Cr2 C14 -150.1(4) . . . . ?
C4 Cr1 Cr2 C14 -5.1(4) . . . . ?
C5 Cr1 Cr2 C14 -76.4(4) . . . . ?
P5 Cr1 Cr2 C14 -53.4(3) . . . . ?
P3 Cr1 Cr2 C14 90.8(3) . . . . ?
P1 Cr1 Cr2 C14 -125.6(3) . . . . ?
P2 Cr1 Cr2 C14 162.7(3) . . . . ?
P4 Cr1 Cr2 C14 18.8(3) . . . . ?
C3 Cr1 Cr2 C11 -152.4(4) . . . . ?
C2 Cr1 Cr2 C11 -80.8(4) . . . . ?
C1 Cr1 Cr2 C11 -8.6(4) . . . . ?
C4 Cr1 Cr2 C11 136.4(4) . . . . ?
C5 Cr1 Cr2 C11 65.1(4) . . . . ?
P5 Cr1 Cr2 C11 88.1(3) . . . . ?
P3 Cr1 Cr2 C11 -127.7(3) . . . . ?
P1 Cr1 Cr2 C11 15.9(3) . . . . ?
P2 Cr1 Cr2 C11 -55.8(3) . . . . ?
P4 Cr1 Cr2 C11 160.3(3) . . . . ?
C3 Cr1 Cr2 C15 136.4(4) . . . . ?
C2 Cr1 Cr2 C15 -152.0(4) . . . . ?
C1 Cr1 Cr2 C15 -79.8(4) . . . . ?
C4 Cr1 Cr2 C15 65.2(4) . . . . ?
C5 Cr1 Cr2 C15 -6.1(4) . . . . ?
P5 Cr1 Cr2 C15 16.9(3) . . . . ?
P3 Cr1 Cr2 C15 161.2(3) . . . . ?
P1 Cr1 Cr2 C15 -55.3(3) . . . . ?
P2 Cr1 Cr2 C15 -127.0(3) . . . . ?
P4 Cr1 Cr2 C15 89.1(3) . . . . ?
C3 Cr1 Cr2 C13 -4.8(4) . . . . ?
C2 Cr1 Cr2 C13 66.8(4) . . . . ?
C1 Cr1 Cr2 C13 139.0(4) . . . . ?
C4 Cr1 Cr2 C13 -76.0(4) . . . . ?
C5 Cr1 Cr2 C13 -147.3(4) . . . . ?
P5 Cr1 Cr2 C13 -124.3(3) . . . . ?
P3 Cr1 Cr2 C13 19.9(3) . . . . ?
P1 Cr1 Cr2 C13 163.5(3) . . . . ?
P2 Cr1 Cr2 C13 91.8(3) . . . . ?
P4 Cr1 Cr2 C13 -52.1(3) . . . . ?
C3 Cr1 Cr2 P3 -24.7(3) . . . . ?
C2 Cr1 Cr2 P3 46.8(3) . . . . ?
C1 Cr1 Cr2 P3 119.0(3) . . . . ?
C4 Cr1 Cr2 P3 -95.9(3) . . . . ?
C5 Cr1 Cr2 P3 -167.3(3) . . . . ?
P5 Cr1 Cr2 P3 -144.21(9) . . . . ?
P1 Cr1 Cr2 P3 143.56(9) . . . . ?
P2 Cr1 Cr2 P3 71.85(8) . . . . ?
P4 Cr1 Cr2 P3 -72.07(8) . . . . ?
C3 Cr1 Cr2 P5 119.5(3) . . . . ?
C2 Cr1 Cr2 P5 -168.9(3) . . . . ?
C1 Cr1 Cr2 P5 -96.8(3) . . . . ?
C4 Cr1 Cr2 P5 48.3(3) . . . . ?
C5 Cr1 Cr2 P5 -23.1(3) . . . . ?
P3 Cr1 Cr2 P5 144.21(9) . . . . ?
P1 Cr1 Cr2 P5 -72.22(8) . . . . ?
P2 Cr1 Cr2 P5 -143.94(9) . . . . ?
P4 Cr1 Cr2 P5 72.14(8) . . . . ?
C3 Cr1 Cr2 P1 -168.3(3) . . . . ?
C2 Cr1 Cr2 P1 -96.7(3) . . . . ?
C1 Cr1 Cr2 P1 -24.5(3) . . . . ?
C4 Cr1 Cr2 P1 120.5(3) . . . . ?
C5 Cr1 Cr2 P1 49.2(3) . . . . ?
P5 Cr1 Cr2 P1 72.22(8) . . . . ?
P3 Cr1 Cr2 P1 -143.56(9) . . . . ?
P2 Cr1 Cr2 P1 -71.72(8) . . . . ?
P4 Cr1 Cr2 P1 144.37(8) . . . . ?
C3 Cr1 Cr2 P4 47.4(3) . . . . ?
C2 Cr1 Cr2 P4 118.9(3) . . . . ?
C1 Cr1 Cr2 P4 -168.9(3) . . . . ?
C4 Cr1 Cr2 P4 -23.9(3) . . . . ?
C5 Cr1 Cr2 P4 -95.2(3) . . . . ?
P5 Cr1 Cr2 P4 -72.14(8) . . . . ?
P3 Cr1 Cr2 P4 72.07(8) . . . . ?
P1 Cr1 Cr2 P4 -144.37(8) . . . . ?
P2 Cr1 Cr2 P4 143.92(8) . . . . ?
C3 Cr1 Cr2 P2 -96.6(3) . . . . ?
C2 Cr1 Cr2 P2 -25.0(3) . . . . ?
C1 Cr1 Cr2 P2 47.2(3) . . . . ?
C4 Cr1 Cr2 P2 -167.8(3) . . . . ?
C5 Cr1 Cr2 P2 120.9(3) . . . . ?
P5 Cr1 Cr2 P2 143.94(9) . . . . ?
P3 Cr1 Cr2 P2 -71.85(8) . . . . ?
P1 Cr1 Cr2 P2 71.72(8) . . . . ?
P4 Cr1 Cr2 P2 -143.92(8) . . . . ?
C12 Cr2 C11 C15 118.1(5) . . . . ?
C14 Cr2 C11 C15 37.8(3) . . . . ?
C13 Cr2 C11 C15 80.1(4) . . . . ?
P3 Cr2 C11 C15 143.8(3) . . . . ?
P5 Cr2 C11 C15 -53.0(4) . . . . ?
P1 Cr2 C11 C15 -106.4(3) . . . . ?
P4 Cr2 C11 C15 19.2(6) . . . . ?
P2 Cr2 C11 C15 -162.1(3) . . . . ?
Cr1 Cr2 C11 C15 -119.0(3) . . . . ?
C14 Cr2 C11 C12 -80.3(4) . . . . ?
C15 Cr2 C11 C12 -118.1(5) . . . . ?
C13 Cr2 C11 C12 -38.1(3) . . . . ?
P3 Cr2 C11 C12 25.6(4) . . . . ?
P5 Cr2 C11 C12 -171.2(3) . . . . ?
P1 Cr2 C11 C12 135.5(3) . . . . ?
P4 Cr2 C11 C12 -99.0(5) . . . . ?
P2 Cr2 C11 C12 79.8(3) . . . . ?
Cr1 Cr2 C11 C12 122.8(3) . . . . ?
C12 Cr2 C11 C16 -119.3(6) . . . . ?
C14 Cr2 C11 C16 160.4(6) . . . . ?
C15 Cr2 C11 C16 122.6(7) . . . . ?
C13 Cr2 C11 C16 -157.3(6) . . . . ?
P3 Cr2 C11 C16 -93.6(5) . . . . ?
P5 Cr2 C11 C16 69.6(5) . . . . ?
P1 Cr2 C11 C16 16.2(5) . . . . ?
P4 Cr2 C11 C16 141.8(4) . . . . ?
P2 Cr2 C11 C16 -39.5(5) . . . . ?
Cr1 Cr2 C11 C16 3.6(7) . . . . ?
C15 C11 C12 C13 0.7(6) . . . . ?
C16 C11 C12 C13 -176.0(5) . . . . ?
Cr2 C11 C12 C13 62.6(4) . . . . ?
C15 C11 C12 C17 175.9(5) . . . . ?
C16 C11 C12 C17 -0.8(9) . . . . ?
Cr2 C11 C12 C17 -122.2(6) . . . . ?
C15 C11 C12 Cr2 -61.9(4) . . . . ?
C16 C11 C12 Cr2 121.4(5) . . . . ?
C14 Cr2 C12 C13 -37.0(3) . . . . ?
C11 Cr2 C12 C13 -116.4(5) . . . . ?
C15 Cr2 C12 C13 -79.5(4) . . . . ?
P3 Cr2 C12 C13 80.1(3) . . . . ?
P5 Cr2 C12 C13 -96.6(5) . . . . ?
P1 Cr2 C12 C13 -170.7(3) . . . . ?
P4 Cr2 C12 C13 25.7(4) . . . . ?
P2 Cr2 C12 C13 136.1(3) . . . . ?
Cr1 Cr2 C12 C13 121.6(3) . . . . ?
C14 Cr2 C12 C11 79.5(3) . . . . ?
C15 Cr2 C12 C11 37.0(3) . . . . ?
C13 Cr2 C12 C11 116.4(5) . . . . ?
P3 Cr2 C12 C11 -163.5(3) . . . . ?
P5 Cr2 C12 C11 19.8(6) . . . . ?
P1 Cr2 C12 C11 -54.3(4) . . . . ?
P4 Cr2 C12 C11 142.2(3) . . . . ?
P2 Cr2 C12 C11 -107.5(3) . . . . ?
Cr1 Cr2 C12 C11 -122.0(3) . . . . ?
C14 Cr2 C12 C17 -158.8(6) . . . . ?
C11 Cr2 C12 C17 121.7(7) . . . . ?
C15 Cr2 C12 C17 158.7(6) . . . . ?
C13 Cr2 C12 C17 -121.9(7) . . . . ?
P3 Cr2 C12 C17 -41.8(5) . . . . ?
P5 Cr2 C12 C17 141.5(4) . . . . ?
P1 Cr2 C12 C17 67.4(5) . . . . ?
P4 Cr2 C12 C17 -96.1(5) . . . . ?
P2 Cr2 C12 C17 14.2(5) . . . . ?
Cr1 Cr2 C12 C17 -0.3(7) . . . . ?
C11 C12 C13 C14 -0.8(6) . . . . ?
C17 C12 C13 C14 -176.1(5) . . . . ?
Cr2 C12 C13 C14 61.6(4) . . . . ?
C11 C12 C13 C18 175.0(5) . . . . ?
C17 C12 C13 C18 -0.2(9) . . . . ?
Cr2 C12 C13 C18 -122.6(5) . . . . ?
C11 C12 C13 Cr2 -62.4(4) . . . . ?
C17 C12 C13 Cr2 122.4(6) . . . . ?
C12 Cr2 C13 C14 -118.1(5) . . . . ?
C11 Cr2 C13 C14 -79.9(4) . . . . ?
C15 Cr2 C13 C14 -37.5(3) . . . . ?
P3 Cr2 C13 C14 135.0(3) . . . . ?
P5 Cr2 C13 C14 25.5(4) . . . . ?
P1 Cr2 C13 C14 -96.9(5) . . . . ?
P4 Cr2 C13 C14 78.8(3) . . . . ?
P2 Cr2 C13 C14 -172.0(3) . . . . ?
Cr1 Cr2 C13 C14 119.2(3) . . . . ?
C14 Cr2 C13 C12 118.1(5) . . . . ?
C11 Cr2 C13 C12 38.2(3) . . . . ?
C15 Cr2 C13 C12 80.6(4) . . . . ?
P3 Cr2 C13 C12 -106.9(3) . . . . ?
P5 Cr2 C13 C12 143.5(3) . . . . ?
P1 Cr2 C13 C12 21.2(6) . . . . ?
P4 Cr2 C13 C12 -163.1(3) . . . . ?
P2 Cr2 C13 C12 -54.0(4) . . . . ?
Cr1 Cr2 C13 C12 -122.8(3) . . . . ?
C12 Cr2 C13 C18 120.5(6) . . . . ?
C14 Cr2 C13 C18 -121.4(7) . . . . ?
C11 Cr2 C13 C18 158.7(6) . . . . ?
C15 Cr2 C13 C18 -158.9(6) . . . . ?
P3 Cr2 C13 C18 13.6(5) . . . . ?
P5 Cr2 C13 C18 -96.0(5) . . . . ?
P1 Cr2 C13 C18 141.7(4) . . . . ?
P4 Cr2 C13 C18 -42.6(5) . . . . ?
P2 Cr2 C13 C18 66.5(5) . . . . ?
Cr1 Cr2 C13 C18 -2.3(7) . . . . ?
C12 C13 C14 C15 0.6(6) . . . . ?
C18 C13 C14 C15 -175.2(5) . . . . ?
Cr2 C13 C14 C15 62.1(4) . . . . ?
C12 C13 C14 C19 176.8(5) . . . . ?
C18 C13 C14 C19 1.0(9) . . . . ?
Cr2 C13 C14 C19 -121.7(5) . . . . ?
C12 C13 C14 Cr2 -61.5(4) . . . . ?
C18 C13 C14 Cr2 122.7(6) . . . . ?
C12 Cr2 C14 C13 37.3(3) . . . . ?
C11 Cr2 C14 C13 80.1(4) . . . . ?
C15 Cr2 C14 C13 117.7(5) . . . . ?
P3 Cr2 C14 C13 -54.7(4) . . . . ?
P5 Cr2 C14 C13 -163.1(3) . . . . ?
P1 Cr2 C14 C13 144.0(3) . . . . ?
P4 Cr2 C14 C13 -107.3(3) . . . . ?
P2 Cr2 C14 C13 18.4(6) . . . . ?
Cr1 Cr2 C14 C13 -122.2(3) . . . . ?
C12 Cr2 C14 C15 -80.4(4) . . . . ?
C11 Cr2 C14 C15 -37.6(3) . . . . ?
C13 Cr2 C14 C15 -117.7(5) . . . . ?
P3 Cr2 C14 C15 -172.5(3) . . . . ?
P5 Cr2 C14 C15 79.2(3) . . . . ?
P1 Cr2 C14 C15 26.3(4) . . . . ?
P4 Cr2 C14 C15 135.0(3) . . . . ?
P2 Cr2 C14 C15 -99.3(5) . . . . ?
Cr1 Cr2 C14 C15 120.1(3) . . . . ?
C12 Cr2 C14 C19 158.7(6) . . . . ?
C11 Cr2 C14 C19 -158.5(6) . . . . ?
C15 Cr2 C14 C19 -120.9(6) . . . . ?
C13 Cr2 C14 C19 121.4(6) . . . . ?
P3 Cr2 C14 C19 66.6(5) . . . . ?
P5 Cr2 C14 C19 -41.7(5) . . . . ?
P1 Cr2 C14 C19 -94.6(5) . . . . ?
P4 Cr2 C14 C19 14.1(5) . . . . ?
P2 Cr2 C14 C19 139.8(4) . . . . ?
Cr1 Cr2 C14 C19 -0.8(7) . . . . ?
C12 C11 C15 C14 -0.3(6) . . . . ?
C16 C11 C15 C14 176.3(5) . . . . ?
Cr2 C11 C15 C14 -61.9(4) . . . . ?
C12 C11 C15 C20 -178.0(5) . . . . ?
C16 C11 C15 C20 -1.4(9) . . . . ?
Cr2 C11 C15 C20 120.4(6) . . . . ?
C12 C11 C15 Cr2 61.6(4) . . . . ?
C16 C11 C15 Cr2 -121.8(6) . . . . ?
C13 C14 C15 C11 -0.2(6) . . . . ?
C19 C14 C15 C11 -176.4(5) . . . . ?
Cr2 C14 C15 C11 62.0(4) . . . . ?
C13 C14 C15 C20 177.5(5) . . . . ?
C19 C14 C15 C20 1.3(9) . . . . ?
Cr2 C14 C15 C20 -120.3(5) . . . . ?
C13 C14 C15 Cr2 -62.2(4) . . . . ?
C19 C14 C15 Cr2 121.6(6) . . . . ?
C12 Cr2 C15 C11 -37.4(3) . . . . ?
C14 Cr2 C15 C11 -117.1(5) . . . . ?
C13 Cr2 C15 C11 -79.9(4) . . . . ?
P3 Cr2 C15 C11 -99.8(5) . . . . ?
P5 Cr2 C15 C11 136.0(3) . . . . ?
P1 Cr2 C15 C11 80.2(3) . . . . ?
P4 Cr2 C15 C11 -171.2(3) . . . . ?
P2 Cr2 C15 C11 27.7(4) . . . . ?
Cr1 Cr2 C15 C11 122.6(3) . . . . ?
C12 Cr2 C15 C14 79.7(4) . . . . ?
C11 Cr2 C15 C14 117.1(5) . . . . ?
C13 Cr2 C15 C14 37.1(3) . . . . ?
P3 Cr2 C15 C14 17.2(6) . . . . ?
P5 Cr2 C15 C14 -107.0(3) . . . . ?
P1 Cr2 C15 C14 -162.8(3) . . . . ?
P4 Cr2 C15 C14 -54.2(4) . . . . ?
P2 Cr2 C15 C14 144.7(3) . . . . ?
Cr1 Cr2 C15 C14 -120.3(3) . . . . ?
C12 Cr2 C15 C20 -159.5(6) . . . . ?
C14 Cr2 C15 C20 120.8(6) . . . . ?
C11 Cr2 C15 C20 -122.1(6) . . . . ?
C13 Cr2 C15 C20 158.0(6) . . . . ?
P3 Cr2 C15 C20 138.0(4) . . . . ?
P5 Cr2 C15 C20 13.9(5) . . . . ?
P1 Cr2 C15 C20 -42.0(5) . . . . ?
P4 Cr2 C15 C20 66.6(5) . . . . ?
P2 Cr2 C15 C20 -94.5(5) . . . . ?
Cr1 Cr2 C15 C20 0.5(7) . . . . ?
C25 C21 C22 C23 0.3(7) . . . . ?
C26 C21 C22 C23 176.0(6) . . . . ?
Cr3 C21 C22 C23 -61.4(4) . . . . ?
C25 C21 C22 C27 -174.6(6) . . . . ?
C26 C21 C22 C27 1.1(10) . . . . ?
Cr3 C21 C22 C27 123.7(6) . . . . ?
C25 C21 C22 Cr3 61.7(4) . . . . ?
C26 C21 C22 Cr3 -122.6(6) . . . . ?
C21 C22 C23 C24 -0.4(7) . . . . ?
C27 C22 C23 C24 174.4(6) . . . . ?
Cr3 C22 C23 C24 -62.8(4) . . . . ?
C21 C22 C23 C28 -174.6(6) . . . . ?
C27 C22 C23 C28 0.3(10) . . . . ?
Cr3 C22 C23 C28 123.0(6) . . . . ?
C21 C22 C23 Cr3 62.4(4) . . . . ?
C27 C22 C23 Cr3 -122.8(6) . . . . ?
C22 C23 C24 C25 0.4(7) . . . . ?
C28 C23 C24 C25 174.5(6) . . . . ?
Cr3 C23 C24 C25 -62.4(4) . . . . ?
C22 C23 C24 C29 -175.6(6) . . . . ?
C28 C23 C24 C29 -1.6(10) . . . . ?
Cr3 C23 C24 C29 121.6(6) . . . . ?
C22 C23 C24 Cr3 62.8(4) . . . . ?
C28 C23 C24 Cr3 -123.2(6) . . . . ?
C23 C24 C25 C21 -0.2(7) . . . . ?
C29 C24 C25 C21 175.8(6) . . . . ?
Cr3 C24 C25 C21 -61.9(4) . . . . ?
C23 C24 C25 C30 -177.1(6) . . . . ?
C29 C24 C25 C30 -1.1(10) . . . . ?
Cr3 C24 C25 C30 121.2(6) . . . . ?
C23 C24 C25 Cr3 61.6(4) . . . . ?
C29 C24 C25 Cr3 -122.4(6) . . . . ?
C22 C21 C25 C24 -0.1(7) . . . . ?
C26 C21 C25 C24 -175.9(6) . . . . ?
Cr3 C21 C25 C24 61.5(4) . . . . ?
C22 C21 C25 C30 176.9(5) . . . . ?
C26 C21 C25 C30 1.1(10) . . . . ?
Cr3 C21 C25 C30 -121.6(6) . . . . ?
C22 C21 C25 Cr3 -61.5(4) . . . . ?
C26 C21 C25 Cr3 122.7(6) . . . . ?
C22 C23 Cr3 C24 -117.9(5) . . . . ?
C28 C23 Cr3 C24 121.9(7) . . . . ?
C24 C23 Cr3 C22 117.9(5) . . . . ?
C28 C23 Cr3 C22 -120.2(7) . . . . ?
C24 C23 Cr3 C25 37.9(3) . . . . ?
C22 C23 Cr3 C25 -80.0(4) . . . . ?
C28 C23 Cr3 C25 159.7(6) . . . . ?
C24 C23 Cr3 C21 80.4(4) . . . . ?
C22 C23 Cr3 C21 -37.5(3) . . . . ?
C28 C23 Cr3 C21 -157.7(6) . . . . ?
C24 C23 Cr3 P10 -16.9(5) . . . . ?
C22 C23 Cr3 P10 -134.8(3) . . . . ?
C28 C23 Cr3 P10 105.0(5) . . . . ?
C24 C23 Cr3 P6 121.5(4) . . . . ?
C22 C23 Cr3 P6 3.5(6) . . . . ?
C28 C23 Cr3 P6 -116.7(5) . . . . ?
C24 C23 Cr3 P8 -125.3(3) . . . . ?
C22 C23 Cr3 P8 116.8(3) . . . . ?
C28 C23 Cr3 P8 -3.4(5) . . . . ?
C24 C23 Cr3 P9 -71.7(3) . . . . ?
C22 C23 Cr3 P9 170.4(3) . . . . ?
C28 C23 Cr3 P9 50.2(6) . . . . ?
C24 C23 Cr3 P7 -176.8(3) . . . . ?
C22 C23 Cr3 P7 65.3(4) . . . . ?
C28 C23 Cr3 P7 -54.9(6) . . . . ?
C25 C24 Cr3 C23 116.8(5) . . . . ?
C29 C24 Cr3 C23 -120.7(7) . . . . ?
C23 C24 Cr3 C22 -37.3(3) . . . . ?
C25 C24 Cr3 C22 79.5(4) . . . . ?
C29 C24 Cr3 C22 -158.1(6) . . . . ?
C23 C24 Cr3 C25 -116.8(5) . . . . ?
C29 C24 Cr3 C25 122.5(7) . . . . ?
C23 C24 Cr3 C21 -79.7(4) . . . . ?
C25 C24 Cr3 C21 37.1(3) . . . . ?
C29 C24 Cr3 C21 159.6(6) . . . . ?
C23 C24 Cr3 P10 170.3(3) . . . . ?
C25 C24 Cr3 P10 -72.8(3) . . . . ?
C29 C24 Cr3 P10 49.6(5) . . . . ?
C23 C24 Cr3 P6 -136.2(3) . . . . ?
C25 C24 Cr3 P6 -19.3(5) . . . . ?
C29 C24 Cr3 P6 103.1(5) . . . . ?
C23 C24 Cr3 P8 64.2(4) . . . . ?
C25 C24 Cr3 P8 -178.9(3) . . . . ?
C29 C24 Cr3 P8 -56.5(5) . . . . ?
C23 C24 Cr3 P9 116.5(3) . . . . ?
C25 C24 Cr3 P9 -126.6(3) . . . . ?
C29 C24 Cr3 P9 -4.2(5) . . . . ?
C23 C24 Cr3 P7 6.8(6) . . . . ?
C25 C24 Cr3 P7 123.6(4) . . . . ?
C29 C24 Cr3 P7 -113.9(5) . . . . ?
C21 C22 Cr3 C23 -117.4(5) . . . . ?
C27 C22 Cr3 C23 120.7(6) . . . . ?
C23 C22 Cr3 C24 37.2(3) . . . . ?
C21 C22 Cr3 C24 -80.2(4) . . . . ?
C27 C22 Cr3 C24 157.9(6) . . . . ?
C23 C22 Cr3 C25 79.7(4) . . . . ?
C21 C22 Cr3 C25 -37.7(3) . . . . ?
C27 C22 Cr3 C25 -159.6(6) . . . . ?
C23 C22 Cr3 C21 117.4(5) . . . . ?
C27 C22 Cr3 C21 -121.9(7) . . . . ?
C23 C22 Cr3 P10 119.1(4) . . . . ?
C21 C22 Cr3 P10 1.7(6) . . . . ?
C27 C22 Cr3 P10 -120.2(5) . . . . ?
C23 C22 Cr3 P6 -178.3(3) . . . . ?
C21 C22 Cr3 P6 64.3(4) . . . . ?
C27 C22 Cr3 P6 -57.6(5) . . . . ?
C23 C22 Cr3 P8 -71.8(3) . . . . ?
C21 C22 Cr3 P8 170.9(3) . . . . ?
C27 C22 Cr3 P8 49.0(5) . . . . ?
C23 C22 Cr3 P9 -16.8(5) . . . . ?
C21 C22 Cr3 P9 -134.2(3) . . . . ?
C27 C22 Cr3 P9 103.9(5) . . . . ?
C23 C22 Cr3 P7 -125.5(3) . . . . ?
C21 C22 Cr3 P7 117.2(3) . . . . ?
C27 C22 Cr3 P7 -4.7(5) . . . . ?
C24 C25 Cr3 C23 -37.8(3) . . . . ?
C21 C25 Cr3 C23 80.4(4) . . . . ?
C30 C25 Cr3 C23 -158.8(6) . . . . ?
C21 C25 Cr3 C24 118.1(5) . . . . ?
C30 C25 Cr3 C24 -121.0(7) . . . . ?
C24 C25 Cr3 C22 -80.5(4) . . . . ?
C21 C25 Cr3 C22 37.6(3) . . . . ?
C30 C25 Cr3 C22 158.5(6) . . . . ?
C24 C25 Cr3 C21 -118.1(5) . . . . ?
C30 C25 Cr3 C21 120.9(7) . . . . ?
C24 C25 Cr3 P10 115.8(3) . . . . ?
C21 C25 Cr3 P10 -126.1(3) . . . . ?
C30 C25 Cr3 P10 -5.2(5) . . . . ?
C24 C25 Cr3 P6 169.2(3) . . . . ?
C21 C25 Cr3 P6 -72.6(3) . . . . ?
C30 C25 Cr3 P6 48.3(5) . . . . ?
C24 C25 Cr3 P8 2.1(6) . . . . ?
C21 C25 Cr3 P8 120.3(4) . . . . ?
C30 C25 Cr3 P8 -118.9(5) . . . . ?
C24 C25 Cr3 P9 62.7(4) . . . . ?
C21 C25 Cr3 P9 -179.1(3) . . . . ?
C30 C25 Cr3 P9 -58.3(5) . . . . ?
C24 C25 Cr3 P7 -136.1(3) . . . . ?
C21 C25 Cr3 P7 -18.0(5) . . . . ?
C30 C25 Cr3 P7 102.9(5) . . . . ?
C22 C21 Cr3 C23 37.6(3) . . . . ?
C25 C21 Cr3 C23 -79.5(4) . . . . ?
C26 C21 Cr3 C23 160.3(6) . . . . ?
C22 C21 Cr3 C24 80.0(4) . . . . ?
C25 C21 Cr3 C24 -37.2(3) . . . . ?
C26 C21 Cr3 C24 -157.3(6) . . . . ?
C25 C21 Cr3 C22 -117.2(5) . . . . ?
C26 C21 Cr3 C22 122.7(7) . . . . ?
C22 C21 Cr3 C25 117.2(5) . . . . ?
C26 C21 Cr3 C25 -120.1(6) . . . . ?
C22 C21 Cr3 P10 -179.2(3) . . . . ?
C25 C21 Cr3 P10 63.7(4) . . . . ?
C26 C21 Cr3 P10 -56.5(5) . . . . ?
C22 C21 Cr3 P6 -126.0(3) . . . . ?
C25 C21 Cr3 P6 116.8(3) . . . . ?
C26 C21 Cr3 P6 -3.3(5) . . . . ?
C22 C21 Cr3 P8 -16.1(5) . . . . ?
C25 C21 Cr3 P8 -133.3(3) . . . . ?
C26 C21 Cr3 P8 106.6(5) . . . . ?
C22 C21 Cr3 P9 118.9(4) . . . . ?
C25 C21 Cr3 P9 1.7(6) . . . . ?
C26 C21 Cr3 P9 -118.4(5) . . . . ?
C22 C21 Cr3 P7 -72.6(3) . . . . ?
C25 C21 Cr3 P7 170.2(3) . . . . ?
C26 C21 Cr3 P7 50.0(5) . . . . ?
C23 Cr3 P6 P10 -153.5(4) . . . . ?
C24 Cr3 P6 P10 -68.8(3) . . . . ?
C22 Cr3 P6 P10 -151.10(18) . . . . ?
C25 Cr3 P6 P10 -81.37(18) . . . . ?
C21 Cr3 P6 P10 -117.38(16) . . . . ?
P8 Cr3 P6 P10 92.86(7) . . . . ?
P9 Cr3 P6 P10 38.83(7) . . . . ?
P7 Cr3 P6 P10 129.80(8) . . . . ?
C23 Cr3 P6 P7 76.7(4) . . . . ?
C24 Cr3 P6 P7 161.4(3) . . . . ?
C22 Cr3 P6 P7 79.11(18) . . . . ?
C25 Cr3 P6 P7 148.83(18) . . . . ?
C21 Cr3 P6 P7 112.82(16) . . . . ?
P10 Cr3 P6 P7 -129.80(8) . . . . ?
P8 Cr3 P6 P7 -36.94(7) . . . . ?
P9 Cr3 P6 P7 -90.97(7) . . . . ?
C23 Cr3 P6 Cr4 141.5(4) . . . . ?
C24 Cr3 P6 Cr4 -133.7(3) . . . . ?
C22 Cr3 P6 Cr4 143.96(18) . . . . ?
C25 Cr3 P6 Cr4 -146.32(17) . . . . ?
C21 Cr3 P6 Cr4 177.67(16) . . . . ?
P10 Cr3 P6 Cr4 -64.95(6) . . . . ?
P8 Cr3 P6 Cr4 27.91(6) . . . . ?
P9 Cr3 P6 Cr4 -26.11(6) . . . . ?
P7 Cr3 P6 Cr4 64.85(6) . . . . ?
P10 P6 P7 P8 -1.66(11) . . . . ?
Cr3 P6 P7 P8 44.33(7) . . . . ?
Cr4 P6 P7 P8 -46.79(7) . . . . ?
P10 P6 P7 Cr4 45.13(7) . . . . ?
Cr3 P6 P7 Cr4 91.12(6) . . . . ?
P10 P6 P7 Cr3 -45.99(7) . . . . ?
Cr4 P6 P7 Cr3 -91.12(6) . . . . ?
C23 Cr3 P7 P8 76.03(19) . . . . ?
C24 Cr3 P7 P8 71.4(4) . . . . ?
C22 Cr3 P7 P8 110.22(16) . . . . ?
C25 Cr3 P7 P8 158.1(3) . . . . ?
C21 Cr3 P7 P8 146.28(18) . . . . ?
P10 Cr3 P7 P8 -93.22(7) . . . . ?
P6 Cr3 P7 P8 -131.68(8) . . . . ?
P9 Cr3 P7 P8 -38.84(7) . . . . ?
C23 Cr3 P7 P6 -152.29(19) . . . . ?
C24 Cr3 P7 P6 -156.9(4) . . . . ?
C22 Cr3 P7 P6 -118.10(16) . . . . ?
C25 Cr3 P7 P6 -70.3(3) . . . . ?
C21 Cr3 P7 P6 -82.04(18) . . . . ?
P10 Cr3 P7 P6 38.46(7) . . . . ?
P8 Cr3 P7 P6 131.68(8) . . . . ?
P9 Cr3 P7 P6 92.84(7) . . . . ?
C23 Cr3 P7 Cr4 142.03(18) . . . . ?
C24 Cr3 P7 Cr4 137.4(4) . . . . ?
C22 Cr3 P7 Cr4 176.23(16) . . . . ?
C25 Cr3 P7 Cr4 -135.9(3) . . . . ?
C21 Cr3 P7 Cr4 -147.72(17) . . . . ?
P10 Cr3 P7 Cr4 -27.22(6) . . . . ?
P6 Cr3 P7 Cr4 -65.68(6) . . . . ?
P8 Cr3 P7 Cr4 66.00(6) . . . . ?
P9 Cr3 P7 Cr4 27.16(6) . . . . ?
P6 P7 P8 P9 2.32(11) . . . . ?
Cr4 P7 P8 P9 -44.32(7) . . . . ?
Cr3 P7 P8 P9 46.59(7) . . . . ?
P6 P7 P8 Cr3 -44.27(7) . . . . ?
Cr4 P7 P8 Cr3 -90.91(6) . . . . ?
P6 P7 P8 Cr4 46.64(7) . . . . ?
Cr3 P7 P8 Cr4 90.91(6) . . . . ?
C23 Cr3 P8 P7 -119.96(17) . . . . ?
C24 Cr3 P8 P7 -153.50(18) . . . . ?
C22 Cr3 P8 P7 -84.14(18) . . . . ?
C25 Cr3 P8 P7 -154.9(4) . . . . ?
C21 Cr3 P8 P7 -73.7(3) . . . . ?
P10 Cr3 P8 P7 91.09(7) . . . . ?
P6 Cr3 P8 P7 37.03(7) . . . . ?
P9 Cr3 P8 P7 129.18(8) . . . . ?
C23 Cr3 P8 P9 110.86(17) . . . . ?
C24 Cr3 P8 P9 77.32(18) . . . . ?
C22 Cr3 P8 P9 146.68(17) . . . . ?
C25 Cr3 P8 P9 75.9(4) . . . . ?
C21 Cr3 P8 P9 157.1(3) . . . . ?
P10 Cr3 P8 P9 -38.09(7) . . . . ?
P6 Cr3 P8 P9 -92.15(7) . . . . ?
P7 Cr3 P8 P9 -129.18(8) . . . . ?
C23 Cr3 P8 Cr4 175.17(17) . . . . ?
C24 Cr3 P8 Cr4 141.63(18) . . . . ?
C22 Cr3 P8 Cr4 -149.01(17) . . . . ?
C25 Cr3 P8 Cr4 140.2(4) . . . . ?
C21 Cr3 P8 Cr4 -138.5(3) . . . . ?
P10 Cr3 P8 Cr4 26.22(6) . . . . ?
P6 Cr3 P8 Cr4 -27.84(6) . . . . ?
P9 Cr3 P8 Cr4 64.31(6) . . . . ?
P7 Cr3 P8 Cr4 -64.87(6) . . . . ?
P7 P8 P9 P10 -2.10(11) . . . . ?
Cr3 P8 P9 P10 44.94(7) . . . . ?
Cr4 P8 P9 P10 -46.66(7) . . . . ?
P7 P8 P9 Cr4 44.57(7) . . . . ?
Cr3 P8 P9 Cr4 91.60(6) . . . . ?
P7 P8 P9 Cr3 -47.04(7) . . . . ?
Cr4 P8 P9 Cr3 -91.60(6) . . . . ?
C23 Cr3 P9 P8 -82.26(18) . . . . ?
C24 Cr3 P9 P8 -117.86(16) . . . . ?
C22 Cr3 P9 P8 -71.4(3) . . . . ?
C25 Cr3 P9 P8 -150.96(18) . . . . ?
C21 Cr3 P9 P8 -152.1(4) . . . . ?
P10 Cr3 P9 P8 130.78(8) . . . . ?
P6 Cr3 P9 P8 92.18(7) . . . . ?
P7 Cr3 P9 P8 38.54(7) . . . . ?
C23 Cr3 P9 P10 146.96(18) . . . . ?
C24 Cr3 P9 P10 111.35(16) . . . . ?
C22 Cr3 P9 P10 157.8(3) . . . . ?
C25 Cr3 P9 P10 78.25(18) . . . . ?
C21 Cr3 P9 P10 77.1(4) . . . . ?
P6 Cr3 P9 P10 -38.60(7) . . . . ?
P8 Cr3 P9 P10 -130.78(8) . . . . ?
P7 Cr3 P9 P10 -92.24(7) . . . . ?
C23 Cr3 P9 Cr4 -148.05(18) . . . . ?
C24 Cr3 P9 Cr4 176.35(16) . . . . ?
C22 Cr3 P9 Cr4 -137.2(3) . . . . ?
C25 Cr3 P9 Cr4 143.25(18) . . . . ?
C21 Cr3 P9 Cr4 142.1(4) . . . . ?
P10 Cr3 P9 Cr4 64.99(6) . . . . ?
P6 Cr3 P9 Cr4 26.39(6) . . . . ?
P8 Cr3 P9 Cr4 -65.79(6) . . . . ?
P7 Cr3 P9 Cr4 -27.25(6) . . . . ?
P7 P6 P10 P9 0.35(11) . . . . ?
Cr3 P6 P10 P9 -46.20(7) . . . . ?
Cr4 P6 P10 P9 45.43(7) . . . . ?
P7 P6 P10 Cr3 46.55(7) . . . . ?
Cr4 P6 P10 Cr3 91.62(6) . . . . ?
P7 P6 P10 Cr4 -45.08(7) . . . . ?
Cr3 P6 P10 Cr4 -91.62(6) . . . . ?
P8 P9 P10 P6 1.08(11) . . . . ?
Cr4 P9 P10 P6 -45.95(7) . . . . ?
Cr3 P9 P10 P6 46.26(7) . . . . ?
P8 P9 P10 Cr3 -45.18(7) . . . . ?
Cr4 P9 P10 Cr3 -92.21(6) . . . . ?
P8 P9 P10 Cr4 47.03(7) . . . . ?
Cr3 P9 P10 Cr4 92.21(6) . . . . ?
C23 Cr3 P10 P6 159.6(3) . . . . ?
C24 Cr3 P10 P6 148.66(18) . . . . ?
C22 Cr3 P10 P6 78.1(4) . . . . ?
C25 Cr3 P10 P6 112.66(17) . . . . ?
C21 Cr3 P10 P6 79.23(19) . . . . ?
P8 Cr3 P10 P6 -91.77(7) . . . . ?
P9 Cr3 P10 P6 -129.62(8) . . . . ?
P7 Cr3 P10 P6 -38.25(7) . . . . ?
C23 Cr3 P10 P9 -70.8(3) . . . . ?
C24 Cr3 P10 P9 -81.72(18) . . . . ?
C22 Cr3 P10 P9 -152.3(4) . . . . ?
C25 Cr3 P10 P9 -117.72(17) . . . . ?
C21 Cr3 P10 P9 -151.15(18) . . . . ?
P6 Cr3 P10 P9 129.62(8) . . . . ?
P8 Cr3 P10 P9 37.86(7) . . . . ?
P7 Cr3 P10 P9 91.37(7) . . . . ?
C23 Cr3 P10 Cr4 -135.1(3) . . . . ?
C24 Cr3 P10 Cr4 -145.97(17) . . . . ?
C22 Cr3 P10 Cr4 143.4(4) . . . . ?
C25 Cr3 P10 Cr4 178.04(17) . . . . ?
C21 Cr3 P10 Cr4 144.61(18) . . . . ?
P6 Cr3 P10 Cr4 65.38(6) . . . . ?
P8 Cr3 P10 Cr4 -26.39(6) . . . . ?
P9 Cr3 P10 Cr4 -64.25(6) . . . . ?
P7 Cr3 P10 Cr4 27.12(6) . . . . ?
P8 P9 Cr4 C31 162.4(2) . . . . ?
P10 P9 Cr4 C31 -68.4(3) . . . . ?
Cr3 P9 Cr4 C31 -132.7(2) . . . . ?
P8 P9 Cr4 C32 90.4(5) . . . . ?
P10 P9 Cr4 C32 -140.4(5) . . . . ?
Cr3 P9 Cr4 C32 155.3(5) . . . . ?
P8 P9 Cr4 C35 143.57(17) . . . . ?
P10 P9 Cr4 C35 -87.26(17) . . . . ?
Cr3 P9 Cr4 C35 -151.58(16) . . . . ?
P8 P9 Cr4 C34 105.67(17) . . . . ?
P10 P9 Cr4 C34 -125.16(17) . . . . ?
Cr3 P9 Cr4 C34 170.53(16) . . . . ?
P8 P9 Cr4 C33 75.8(2) . . . . ?
P10 P9 Cr4 C33 -155.0(2) . . . . ?
Cr3 P9 Cr4 C33 140.68(19) . . . . ?
P8 P9 Cr4 P7 -37.23(7) . . . . ?
P10 P9 Cr4 P7 91.94(7) . . . . ?
Cr3 P9 Cr4 P7 27.63(6) . . . . ?
P8 P9 Cr4 P10 -129.17(8) . . . . ?
Cr3 P9 Cr4 P10 -64.31(6) . . . . ?
P8 P9 Cr4 P6 -91.08(7) . . . . ?
P10 P9 Cr4 P6 38.10(7) . . . . ?
Cr3 P9 Cr4 P6 -26.22(6) . . . . ?
P10 P9 Cr4 P8 129.17(8) . . . . ?
Cr3 P9 Cr4 P8 64.86(6) . . . . ?
P8 P7 Cr4 C31 -157.59(19) . . . . ?
P6 P7 Cr4 C31 72.91(19) . . . . ?
Cr3 P7 Cr4 C31 137.59(19) . . . . ?
P8 P7 Cr4 C32 -126.87(16) . . . . ?
P6 P7 Cr4 C32 103.63(16) . . . . ?
Cr3 P7 Cr4 C32 168.31(16) . . . . ?
P8 P7 Cr4 C35 -144.8(5) . . . . ?
P6 P7 Cr4 C35 85.7(5) . . . . ?
Cr3 P7 Cr4 C35 150.4(5) . . . . ?
P8 P7 Cr4 C34 -70.7(3) . . . . ?
P6 P7 Cr4 C34 159.8(3) . . . . ?
Cr3 P7 Cr4 C34 -135.5(3) . . . . ?
P8 P7 Cr4 C33 -89.18(17) . . . . ?
P6 P7 Cr4 C33 141.32(17) . . . . ?
Cr3 P7 Cr4 C33 -154.00(16) . . . . ?
P8 P7 Cr4 P9 37.43(7) . . . . ?
P6 P7 Cr4 P9 -92.07(7) . . . . ?
Cr3 P7 Cr4 P9 -27.39(6) . . . . ?
P8 P7 Cr4 P10 91.90(7) . . . . ?
P6 P7 Cr4 P10 -37.60(7) . . . . ?
Cr3 P7 Cr4 P10 27.08(6) . . . . ?
P8 P7 Cr4 P6 129.50(8) . . . . ?
Cr3 P7 Cr4 P6 64.67(6) . . . . ?
P6 P7 Cr4 P8 -129.50(8) . . . . ?
Cr3 P7 Cr4 P8 -64.82(6) . . . . ?
P6 P10 Cr4 C31 -88.19(17) . . . . ?
P9 P10 Cr4 C31 141.70(17) . . . . ?
Cr3 P10 Cr4 C31 -153.33(17) . . . . ?
P6 P10 Cr4 C32 -69.3(2) . . . . ?
P9 P10 Cr4 C32 160.6(2) . . . . ?
Cr3 P10 Cr4 C32 -134.5(2) . . . . ?
P6 P10 Cr4 C35 -125.53(17) . . . . ?
P9 P10 Cr4 C35 104.37(17) . . . . ?
Cr3 P10 Cr4 C35 169.34(16) . . . . ?
P6 P10 Cr4 C34 -155.3(2) . . . . ?
P9 P10 Cr4 C34 74.6(2) . . . . ?
Cr3 P10 Cr4 C34 139.60(19) . . . . ?
P6 P10 Cr4 C33 -139.4(4) . . . . ?
P9 P10 Cr4 C33 90.5(5) . . . . ?
Cr3 P10 Cr4 C33 155.5(4) . . . . ?
P6 P10 Cr4 P9 130.10(8) . . . . ?
Cr3 P10 Cr4 P9 64.97(6) . . . . ?
P6 P10 Cr4 P7 37.67(7) . . . . ?
P9 P10 Cr4 P7 -92.44(7) . . . . ?
Cr3 P10 Cr4 P7 -27.47(6) . . . . ?
P9 P10 Cr4 P6 -130.10(8) . . . . ?
Cr3 P10 Cr4 P6 -65.14(6) . . . . ?
P6 P10 Cr4 P8 91.26(7) . . . . ?
P9 P10 Cr4 P8 -38.84(7) . . . . ?
Cr3 P10 Cr4 P8 26.12(6) . . . . ?
P10 P6 Cr4 C31 102.92(17) . . . . ?
P7 P6 Cr4 C31 -126.23(17) . . . . ?
Cr3 P6 Cr4 C31 167.74(16) . . . . ?
P10 P6 Cr4 C32 140.94(17) . . . . ?
P7 P6 Cr4 C32 -88.21(17) . . . . ?
Cr3 P6 Cr4 C32 -154.23(17) . . . . ?
P10 P6 Cr4 C35 73.1(2) . . . . ?
P7 P6 Cr4 C35 -156.1(2) . . . . ?
Cr3 P6 Cr4 C35 137.90(19) . . . . ?
P10 P6 Cr4 C34 87.3(5) . . . . ?
P7 P6 Cr4 C34 -141.9(5) . . . . ?
Cr3 P6 Cr4 C34 152.1(5) . . . . ?
P10 P6 Cr4 C33 158.8(3) . . . . ?
P7 P6 Cr4 C33 -70.3(3) . . . . ?
Cr3 P6 Cr4 C33 -136.4(2) . . . . ?
P10 P6 Cr4 P9 -38.53(7) . . . . ?
P7 P6 Cr4 P9 92.32(7) . . . . ?
Cr3 P6 Cr4 P9 26.30(6) . . . . ?
P10 P6 Cr4 P7 -130.85(8) . . . . ?
Cr3 P6 Cr4 P7 -66.02(6) . . . . ?
P7 P6 Cr4 P10 130.85(8) . . . . ?
Cr3 P6 Cr4 P10 64.83(6) . . . . ?
P10 P6 Cr4 P8 -92.46(7) . . . . ?
P7 P6 Cr4 P8 38.39(7) . . . . ?
Cr3 P6 Cr4 P8 -27.63(6) . . . . ?
P7 P8 Cr4 C31 86.2(5) . . . . ?
P9 P8 Cr4 C31 -142.5(5) . . . . ?
Cr3 P8 Cr4 C31 152.3(5) . . . . ?
P7 P8 Cr4 C32 72.75(19) . . . . ?
P9 P8 Cr4 C32 -155.92(19) . . . . ?
Cr3 P8 Cr4 C32 138.90(18) . . . . ?
P7 P8 Cr4 C35 161.4(3) . . . . ?
P9 P8 Cr4 C35 -67.3(3) . . . . ?
Cr3 P8 Cr4 C35 -132.5(3) . . . . ?
P7 P8 Cr4 C34 141.58(18) . . . . ?
P9 P8 Cr4 C34 -87.10(18) . . . . ?
Cr3 P8 Cr4 C34 -152.28(17) . . . . ?
P7 P8 Cr4 C33 103.87(17) . . . . ?
P9 P8 Cr4 C33 -124.80(17) . . . . ?
Cr3 P8 Cr4 C33 170.02(17) . . . . ?
P7 P8 Cr4 P9 -131.33(8) . . . . ?
Cr3 P8 Cr4 P9 -65.18(6) . . . . ?
P9 P8 Cr4 P7 131.33(8) . . . . ?
Cr3 P8 Cr4 P7 66.15(6) . . . . ?
P7 P8 Cr4 P10 -92.19(7) . . . . ?
P9 P8 Cr4 P10 39.14(7) . . . . ?
Cr3 P8 Cr4 P10 -26.05(6) . . . . ?
P7 P8 Cr4 P6 -38.52(7) . . . . ?
P9 P8 Cr4 P6 92.81(7) . . . . ?
Cr3 P8 Cr4 P6 27.63(6) . . . . ?
C32 Cr4 C31 C35 117.7(5) . . . . ?
C34 Cr4 C31 C35 37.6(3) . . . . ?
C33 Cr4 C31 C35 79.9(4) . . . . ?
P9 Cr4 C31 C35 -30.8(4) . . . . ?
P7 Cr4 C31 C35 172.8(3) . . . . ?
P10 Cr4 C31 C35 -82.1(3) . . . . ?
P6 Cr4 C31 C35 -136.3(3) . . . . ?
P8 Cr4 C31 C35 99.6(6) . . . . ?
C35 Cr4 C31 C32 -117.7(5) . . . . ?
C34 Cr4 C31 C32 -80.1(4) . . . . ?
C33 Cr4 C31 C32 -37.8(3) . . . . ?
P9 Cr4 C31 C32 -148.6(3) . . . . ?
P7 Cr4 C31 C32 55.1(4) . . . . ?
P10 Cr4 C31 C32 160.1(3) . . . . ?
P6 Cr4 C31 C32 106.0(3) . . . . ?
P8 Cr4 C31 C32 -18.2(7) . . . . ?
C32 Cr4 C31 C36 -121.0(6) . . . . ?
C35 Cr4 C31 C36 121.2(6) . . . . ?
C34 Cr4 C31 C36 158.8(6) . . . . ?
C33 Cr4 C31 C36 -158.9(6) . . . . ?
P9 Cr4 C31 C36 90.4(5) . . . . ?
P7 Cr4 C31 C36 -66.0(5) . . . . ?
P10 Cr4 C31 C36 39.1(5) . . . . ?
P6 Cr4 C31 C36 -15.1(5) . . . . ?
P8 Cr4 C31 C36 -139.2(4) . . . . ?
C35 C31 C32 C33 0.0(7) . . . . ?
C36 C31 C32 C33 -178.1(5) . . . . ?
Cr4 C31 C32 C33 62.5(4) . . . . ?
C35 C31 C32 C37 177.7(5) . . . . ?
C36 C31 C32 C37 -0.4(9) . . . . ?
Cr4 C31 C32 C37 -119.9(6) . . . . ?
C35 C31 C32 Cr4 -62.5(4) . . . . ?
C36 C31 C32 Cr4 119.4(6) . . . . ?
C31 Cr4 C32 C33 -116.8(5) . . . . ?
C35 Cr4 C32 C33 -79.7(4) . . . . ?
C34 Cr4 C32 C33 -37.1(3) . . . . ?
P9 Cr4 C32 C33 -20.1(7) . . . . ?
P7 Cr4 C32 C33 107.1(3) . . . . ?
P10 Cr4 C32 C33 -147.2(3) . . . . ?
P6 Cr4 C32 C33 161.4(3) . . . . ?
P8 Cr4 C32 C33 56.3(4) . . . . ?
C35 Cr4 C32 C31 37.0(3) . . . . ?
C34 Cr4 C32 C31 79.7(4) . . . . ?
C33 Cr4 C32 C31 116.8(5) . . . . ?
P9 Cr4 C32 C31 96.6(5) . . . . ?
P7 Cr4 C32 C31 -136.2(3) . . . . ?
P10 Cr4 C32 C31 -30.4(4) . . . . ?
P6 Cr4 C32 C31 -81.8(3) . . . . ?
P8 Cr4 C32 C31 173.1(3) . . . . ?
C31 Cr4 C32 C37 121.4(6) . . . . ?
C35 Cr4 C32 C37 158.5(6) . . . . ?
C34 Cr4 C32 C37 -158.9(6) . . . . ?
C33 Cr4 C32 C37 -121.8(7) . . . . ?
P9 Cr4 C32 C37 -141.9(4) . . . . ?
P7 Cr4 C32 C37 -14.7(5) . . . . ?
P10 Cr4 C32 C37 91.0(5) . . . . ?
P6 Cr4 C32 C37 39.6(5) . . . . ?
P8 Cr4 C32 C37 -65.5(5) . . . . ?
C31 C32 C33 C34 -0.3(7) . . . . ?
C37 C32 C33 C34 -177.9(5) . . . . ?
Cr4 C32 C33 C34 61.7(4) . . . . ?
C31 C32 C33 C38 177.3(6) . . . . ?
C37 C32 C33 C38 -0.3(10) . . . . ?
Cr4 C32 C33 C38 -120.7(6) . . . . ?
C31 C32 C33 Cr4 -62.0(4) . . . . ?
C37 C32 C33 Cr4 120.4(6) . . . . ?
C31 Cr4 C33 C34 -79.8(4) . . . . ?
C32 Cr4 C33 C34 -117.9(5) . . . . ?
C35 Cr4 C33 C34 -37.6(3) . . . . ?
P9 Cr4 C33 C34 54.1(4) . . . . ?
P7 Cr4 C33 C34 160.9(3) . . . . ?
P10 Cr4 C33 C34 -22.1(6) . . . . ?
P6 Cr4 C33 C34 -146.8(3) . . . . ?
P8 Cr4 C33 C34 106.5(3) . . . . ?
C31 Cr4 C33 C32 38.1(3) . . . . ?
C35 Cr4 C33 C32 80.3(4) . . . . ?
C34 Cr4 C33 C32 117.9(5) . . . . ?
P9 Cr4 C33 C32 172.0(3) . . . . ?
P7 Cr4 C33 C32 -81.2(3) . . . . ?
P10 Cr4 C33 C32 95.8(5) . . . . ?
P6 Cr4 C33 C32 -28.8(5) . . . . ?
P8 Cr4 C33 C32 -135.6(3) . . . . ?
C31 Cr4 C33 C38 160.1(6) . . . . ?
C32 Cr4 C33 C38 122.0(7) . . . . ?
C35 Cr4 C33 C38 -157.7(6) . . . . ?
C34 Cr4 C33 C38 -120.1(6) . . . . ?
P9 Cr4 C33 C38 -66.0(5) . . . . ?
P7 Cr4 C33 C38 40.8(5) . . . . ?
P10 Cr4 C33 C38 -142.2(4) . . . . ?
P6 Cr4 C33 C38 93.1(5) . . . . ?
P8 Cr4 C33 C38 -13.6(5) . . . . ?
C32 C33 C34 C35 0.4(7) . . . . ?
C38 C33 C34 C35 -177.2(5) . . . . ?
Cr4 C33 C34 C35 61.8(4) . . . . ?
C32 C33 C34 C39 175.6(6) . . . . ?
C38 C33 C34 C39 -2.1(10) . . . . ?
Cr4 C33 C34 C39 -123.1(6) . . . . ?
C32 C33 C34 Cr4 -61.4(4) . . . . ?
C38 C33 C34 Cr4 121.0(6) . . . . ?
C31 Cr4 C34 C33 80.4(4) . . . . ?
C32 Cr4 C34 C33 37.4(3) . . . . ?
C35 Cr4 C34 C33 117.5(5) . . . . ?
P9 Cr4 C34 C33 -136.9(3) . . . . ?
P7 Cr4 C34 C33 -29.9(5) . . . . ?
P10 Cr4 C34 C33 170.9(3) . . . . ?
P6 Cr4 C34 C33 97.8(5) . . . . ?
P8 Cr4 C34 C33 -82.5(3) . . . . ?
C31 Cr4 C34 C35 -37.2(3) . . . . ?
C32 Cr4 C34 C35 -80.2(4) . . . . ?
C33 Cr4 C34 C35 -117.5(5) . . . . ?
P9 Cr4 C34 C35 105.6(3) . . . . ?
P7 Cr4 C34 C35 -147.4(3) . . . . ?
P10 Cr4 C34 C35 53.3(4) . . . . ?
P6 Cr4 C34 C35 -19.7(7) . . . . ?
P8 Cr4 C34 C35 160.0(3) . . . . ?
C31 Cr4 C34 C39 -159.0(6) . . . . ?
C32 Cr4 C34 C39 158.1(6) . . . . ?
C35 Cr4 C34 C39 -121.8(7) . . . . ?
C33 Cr4 C34 C39 120.7(7) . . . . ?
P9 Cr4 C34 C39 -16.2(5) . . . . ?
P7 Cr4 C34 C39 90.8(5) . . . . ?
P10 Cr4 C34 C39 -68.4(5) . . . . ?
P6 Cr4 C34 C39 -141.5(4) . . . . ?
P8 Cr4 C34 C39 38.2(5) . . . . ?
C32 C31 C35 C34 0.2(7) . . . . ?
C36 C31 C35 C34 178.3(6) . . . . ?
Cr4 C31 C35 C34 -61.8(4) . . . . ?
C32 C31 C35 C40 -176.6(5) . . . . ?
C36 C31 C35 C40 1.5(10) . . . . ?
Cr4 C31 C35 C40 121.3(6) . . . . ?
C32 C31 C35 Cr4 62.1(4) . . . . ?
C36 C31 C35 Cr4 -119.8(6) . . . . ?
C33 C34 C35 C31 -0.4(7) . . . . ?
C39 C34 C35 C31 -175.5(6) . . . . ?
Cr4 C34 C35 C31 61.6(4) . . . . ?
C33 C34 C35 C40 176.5(5) . . . . ?
C39 C34 C35 C40 1.5(10) . . . . ?
Cr4 C34 C35 C40 -121.5(6) . . . . ?
C33 C34 C35 Cr4 -62.0(4) . . . . ?
C39 C34 C35 Cr4 122.9(6) . . . . ?
C32 Cr4 C35 C31 -37.7(3) . . . . ?
C34 Cr4 C35 C31 -117.6(5) . . . . ?
C33 Cr4 C35 C31 -80.3(4) . . . . ?
P9 Cr4 C35 C31 159.9(3) . . . . ?
P7 Cr4 C35 C31 -17.7(7) . . . . ?
P10 Cr4 C35 C31 105.1(3) . . . . ?
P6 Cr4 C35 C31 54.3(4) . . . . ?
P8 Cr4 C35 C31 -149.4(3) . . . . ?
C31 Cr4 C35 C34 117.6(5) . . . . ?
C32 Cr4 C35 C34 79.9(4) . . . . ?
C33 Cr4 C35 C34 37.3(3) . . . . ?
P9 Cr4 C35 C34 -82.5(3) . . . . ?
P7 Cr4 C35 C34 99.9(5) . . . . ?
P10 Cr4 C35 C34 -137.3(3) . . . . ?
P6 Cr4 C35 C34 171.9(3) . . . . ?
P8 Cr4 C35 C34 -31.8(5) . . . . ?
C31 Cr4 C35 C40 -122.4(7) . . . . ?
C32 Cr4 C35 C40 -160.1(6) . . . . ?
C34 Cr4 C35 C40 120.0(7) . . . . ?
C33 Cr4 C35 C40 157.3(6) . . . . ?
P9 Cr4 C35 C40 37.5(5) . . . . ?
P7 Cr4 C35 C40 -140.2(4) . . . . ?
P10 Cr4 C35 C40 -17.3(5) . . . . ?
P6 Cr4 C35 C40 -68.1(5) . . . . ?
P8 Cr4 C35 C40 88.2(5) . . . . ?
